data_1574607
loop_
_publ_author_name
'Zhu, Chen'
'Li, Bo'
'Li, Chen'
'Lu, Luyao'
'Li, Hao'
'Yuan, Xinhua'
'Kang, Xi'
'Jiang, De-en'
'Zhu, Manzhou'

_publ_section_title
;
 Arylation of gold nanoclusters and insights into structure-related CO2
 reduction reaction performances
;
_journal_issue 23
_journal_name_full 'Chemical Science'
_journal_page_first 10273
_journal_page_last 10281
_journal_paper_doi 10.1039/D5SC01200G
_journal_volume 16
_journal_year 2025
_chemical_formula_moiety 'C148 H120 Au15 Cl2 O3 P6 S4'
_chemical_formula_sum 'C148 H120 Au15 Cl2 O3 P6 S4'
_chemical_formula_weight 5285.89
_space_group_crystal_system triclinic
_space_group_IT_number 2
_space_group_name_Hall '-P 1'
_space_group_name_H-M_alt 'P -1'
_atom_sites_solution_hydrogens geom
_atom_sites_solution_primary dual
_audit_creation_date 2025-04-07
_audit_creation_method
;
Olex2 1.5
(compiled 2022.04.07 svn.rca3783a0 for OlexSys, GUI svn.r6498)
;
_audit_update_record
;
2025-04-10 deposited with the CCDC.	2025-05-06 downloaded from the CCDC.
;
_cell_angle_alpha 115.818(4)
_cell_angle_beta 93.462(4)
_cell_angle_gamma 90.360(5)
_cell_formula_units_Z 2
_cell_length_a 20.4720(11)
_cell_length_b 21.4293(13)
_cell_length_c 22.5130(12)
_cell_measurement_reflns_used 19496
_cell_measurement_temperature 120
_cell_measurement_theta_max 69.03
_cell_measurement_theta_min 5.91
_cell_volume 8868.6(9)
_computing_cell_refinement
;
X-Area Recipe 1.37.0.0 (STOE, 2021)
;
_computing_data_collection 'X-Area Pilatus3_SV 1.31.186.0 (STOE, 2022)'
_computing_data_reduction
;
X-Area Integrate 2.5.3.0 (STOE, 2021)
X-Area LANA 2.7.5.0 (STOE, 2022)
;
_computing_molecular_graphics 'Olex2 1.5 (Dolomanov et al., 2009)'
_computing_publication_material 'Olex2 1.5 (Dolomanov et al., 2009)'
_computing_structure_refinement 'SHELXL 2018/3 (Sheldrick, 2015)'
_computing_structure_solution 'SHELXT 2018/2 (Sheldrick, 2018)'
_diffrn_ambient_temperature 120
_diffrn_detector Pilatus300K
_diffrn_detector_area_resol_mean 5.81
_diffrn_detector_type 'DECTRIS PILATUS 300K'
_diffrn_measured_fraction_theta_full 0.969
_diffrn_measured_fraction_theta_max 0.969
_diffrn_measurement_details '1738 frames, detector distance = 60 mm'
_diffrn_measurement_device 'Eulerian 4-circle diffractometer'
_diffrn_measurement_device_type 'STOE STADIVARI'
_diffrn_measurement_method 'rotation method, \w scans'
_diffrn_radiation_collimation '1.2 mm, 0.6 diameter'
_diffrn_radiation_monochromator 'Graded multilayer mirror'
_diffrn_radiation_polarisn_norm 270
_diffrn_radiation_probe x-ray
_diffrn_radiation_type 'Cu K\a'
_diffrn_radiation_wavelength 1.54186
_diffrn_reflns_av_R_equivalents 0.0509
_diffrn_reflns_av_unetI/netI 0.0729
_diffrn_reflns_Laue_measured_fraction_full 0.969
_diffrn_reflns_Laue_measured_fraction_max 0.969
_diffrn_reflns_limit_h_max 23
_diffrn_reflns_limit_h_min -22
_diffrn_reflns_limit_k_max 19
_diffrn_reflns_limit_k_min -24
_diffrn_reflns_limit_l_max 25
_diffrn_reflns_limit_l_min -13
_diffrn_reflns_number 65665
_diffrn_reflns_point_group_measured_fraction_full 0.969
_diffrn_reflns_point_group_measured_fraction_max 0.969
_diffrn_reflns_theta_full 62.498
_diffrn_reflns_theta_max 62.498
_diffrn_reflns_theta_min 5.940
_diffrn_source 'GeniX 3D HF Cu'
_diffrn_source_current 0.600
_diffrn_source_power 0.030
_diffrn_source_voltage 50
_exptl_absorpt_coefficient_mu 24.208
_exptl_absorpt_correction_T_max 1.0000
_exptl_absorpt_correction_T_min 1.0000
_exptl_absorpt_correction_type multi-scan
_exptl_absorpt_process_details
;
STOE LANA, absorption correction by scaling of reflection intensities.
J. Koziskova, F. Hahn, J. Richter, J. Kozisek, "Comparison of different
absorption corrections on the model structure of tetrakis(\m~2~-acetato)-
diaqua-di-copper(II)", Acta Chimica Slovaca, vol. 9, no. 2, 2016, pp. 136 - 140.
;
_exptl_crystal_colour 'metallic dark black'
_exptl_crystal_colour_lustre metallic
_exptl_crystal_colour_modifier dark
_exptl_crystal_colour_primary black
_exptl_crystal_density_diffrn 1.979
_exptl_crystal_density_method 'not measured'
_exptl_crystal_description cube
_exptl_crystal_F_000 4810
_refine_diff_density_max 3.576
_refine_diff_density_min -2.526
_refine_diff_density_rms 0.200
_refine_ls_extinction_method none
_refine_ls_goodness_of_fit_ref 0.945
_refine_ls_hydrogen_treatment constr
_refine_ls_matrix_type full
_refine_ls_number_parameters 1337
_refine_ls_number_reflns 27410
_refine_ls_number_restraints 1785
_refine_ls_restrained_S_all 0.933
_refine_ls_R_factor_all 0.0886
_refine_ls_R_factor_gt 0.0645
_refine_ls_shift/su_max 0.001
_refine_ls_shift/su_mean 0.000
_refine_ls_structure_factor_coef Fsqd
_refine_ls_weighting_details 'w=1/[\s^2^(Fo^2^)+(0.1086P)^2^] where P=(Fo^2^+2Fc^2^)/3'
_refine_ls_weighting_scheme calc
_refine_ls_wR_factor_gt 0.1749
_refine_ls_wR_factor_ref 0.1872
_reflns_Friedel_coverage 0.000
_reflns_number_gt 16946
_reflns_number_total 27410
_reflns_threshold_expression 'I > 2\s(I)'
_cod_data_source_file d5sc01200g2.cif
_cod_data_source_block 1_CCDC2
_cod_depositor_comments 'Adding full bibliography for 1574605--1574607.cif.'
_cod_database_code 1574607
_shelx_shelxl_version_number 2018/3
_shelx_space_group_comment
;
The symmetry employed for this shelxl refinement is uniquely defined
by the following loop, which should always be used as a source of
symmetry information in preference to the above space-group names.
They are only intended as comments.
;
_olex2_refinement_description
;
1. Fixed Uiso
 At 1.2 times of:
  All C(H) groups
 At 1.5 times of:
  All C(H,H,H) groups
2. Restrained distances
 C32-Au0E
 2.013 with sigma of 0.01
 H175-H22A
 2.5 with sigma of 0.01
3. Rigid bond restraints
 Cl1, C41
 with sigma for 1-2 distances of 0.01 and sigma for 1-3 distances of 0.02
4. Uiso/Uaniso restraints and constraints
C00V \\sim C00W \\sim C00X \\sim C00Y \\sim C010 \\sim C013 \\sim C014 \\sim
C016 \\sim C017 \\sim C019 \\sim C01B \\sim C01C \\sim C01D \\sim C01Q \\sim
C023 \\sim C011 \\sim C00Z \\sim C01R \\sim C01E \\sim C01G \\sim C01H \\sim
C01I \\sim C01M \\sim C01N \\sim C01P \\sim C01S \\sim C01U \\sim C01X \\sim
C01Z \\sim C020 \\sim C021 \\sim C50 \\sim C51 \\sim C02C \\sim C01J \\sim C012
\\sim C022 \\sim C024 \\sim C026 \\sim C028 \\sim C01A \\sim C01V \\sim C01Y
\\sim C02P \\sim C02G \\sim C029 \\sim C02U \\sim C02Z \\sim C032 \\sim C033
\\sim C2 \\sim C4 \\sim C9 \\sim C25 \\sim C33 \\sim C60 \\sim C23 \\sim C39
\\sim C11 \\sim C1 \\sim C7 \\sim C13 \\sim C38 \\sim C70 \\sim C78 \\sim C125
\\sim C147 \\sim C56 \\sim C3 \\sim C6 \\sim C5 \\sim C8 \\sim C10 \\sim C12
\\sim C175 \\sim C141 \\sim C22 \\sim C20 \\sim C37 \\sim C66 \\sim C32 \\sim
C36 \\sim C40 \\sim C41 \\sim C42 \\sim C26 \\sim C43 \\sim C24 \\sim C27 \\sim
C132 \\sim C143 \\sim C80 \\sim C63 \\sim C47 \\sim C67 \\sim C34 \\sim C45
\\sim C46 \\sim C49 \\sim C48 \\sim C30 \\sim C29 \\sim C21 \\sim C14 \\sim C53
\\sim C79 \\sim C65 \\sim C54 \\sim C55 \\sim C52 \\sim C68 \\sim C74 \\sim C73
\\sim C71 \\sim C72 \\sim C69 \\sim C85 \\sim C86 \\sim C87 \\sim C88 \\sim C89
\\sim C84 \\sim C75 \\sim C83 \\sim C82 \\sim C81 \\sim C77 \\sim C76 \\sim
C224 \\sim C44 \\sim C15 \\sim C28 \\sim C19 \\sim C18 \\sim C17 \\sim C16
\\sim C91 \\sim C31 \\sim C35 \\sim C59 \\sim C90 \\sim C154: within 2A with
sigma of 0.01 and sigma for terminal atoms of 0.02 within 2A
C57 \\sim C58 \\sim C61 \\sim C216 \\sim C62 \\sim C64: within 2A with sigma of
0.01 and sigma for terminal atoms of 0.02 within 2A
Uanis(C00V) \\sim Ueq, Uanis(C00W) \\sim Ueq, Uanis(C00X) \\sim Ueq,
Uanis(C00Y) \\sim Ueq, Uanis(C010) \\sim Ueq, Uanis(C013) \\sim Ueq,
Uanis(C014) \\sim Ueq, Uanis(C016) \\sim Ueq, Uanis(C017) \\sim Ueq,
Uanis(C019) \\sim Ueq, Uanis(C01B) \\sim Ueq, Uanis(C01C) \\sim Ueq,
Uanis(C01D) \\sim Ueq, Uanis(C01Q) \\sim Ueq, Uanis(C023) \\sim Ueq,
Uanis(C011) \\sim Ueq, Uanis(C00Z) \\sim Ueq, Uanis(C01R) \\sim Ueq,
Uanis(C01E) \\sim Ueq, Uanis(C01G) \\sim Ueq, Uanis(C01H) \\sim Ueq,
Uanis(C01I) \\sim Ueq, Uanis(C01M) \\sim Ueq, Uanis(C01N) \\sim Ueq,
Uanis(C01P) \\sim Ueq, Uanis(C01S) \\sim Ueq, Uanis(C01U) \\sim Ueq,
Uanis(C01X) \\sim Ueq, Uanis(C01Z) \\sim Ueq, Uanis(C020) \\sim Ueq,
Uanis(C021) \\sim Ueq, Uanis(C50) \\sim Ueq, Uanis(C51) \\sim Ueq, Uanis(C02C)
\\sim Ueq, Uanis(C01J) \\sim Ueq, Uanis(C012) \\sim Ueq, Uanis(C022) \\sim Ueq,
Uanis(C024) \\sim Ueq, Uanis(C026) \\sim Ueq, Uanis(C028) \\sim Ueq,
Uanis(C01A) \\sim Ueq, Uanis(C01V) \\sim Ueq, Uanis(C01Y) \\sim Ueq,
Uanis(C02P) \\sim Ueq, Uanis(C02G) \\sim Ueq, Uanis(C029) \\sim Ueq,
Uanis(C02U) \\sim Ueq, Uanis(C02Z) \\sim Ueq, Uanis(C032) \\sim Ueq,
Uanis(C033) \\sim Ueq, Uanis(C2) \\sim Ueq, Uanis(C4) \\sim Ueq, Uanis(C9)
\\sim Ueq, Uanis(C25) \\sim Ueq, Uanis(C33) \\sim Ueq, Uanis(C60) \\sim Ueq,
Uanis(C23) \\sim Ueq, Uanis(C39) \\sim Ueq, Uanis(C11) \\sim Ueq, Uanis(C1)
\\sim Ueq, Uanis(C7) \\sim Ueq, Uanis(C13) \\sim Ueq, Uanis(C38) \\sim Ueq,
Uanis(C70) \\sim Ueq, Uanis(C78) \\sim Ueq, Uanis(C125) \\sim Ueq, Uanis(C147)
\\sim Ueq, Uanis(C56) \\sim Ueq, Uanis(C3) \\sim Ueq, Uanis(C6) \\sim Ueq,
Uanis(C5) \\sim Ueq, Uanis(C8) \\sim Ueq, Uanis(C10) \\sim Ueq, Uanis(C12)
\\sim Ueq, Uanis(C175) \\sim Ueq, Uanis(C141) \\sim Ueq, Uanis(C22) \\sim Ueq,
Uanis(C20) \\sim Ueq, Uanis(C37) \\sim Ueq, Uanis(C66) \\sim Ueq, Uanis(C32)
\\sim Ueq, Uanis(C36) \\sim Ueq, Uanis(C40) \\sim Ueq, Uanis(C41) \\sim Ueq,
Uanis(C42) \\sim Ueq, Uanis(C26) \\sim Ueq, Uanis(C43) \\sim Ueq, Uanis(C24)
\\sim Ueq, Uanis(C27) \\sim Ueq, Uanis(C132) \\sim Ueq, Uanis(C143) \\sim Ueq,
Uanis(C80) \\sim Ueq, Uanis(C63) \\sim Ueq, Uanis(C47) \\sim Ueq, Uanis(C67)
\\sim Ueq, Uanis(C34) \\sim Ueq, Uanis(C45) \\sim Ueq, Uanis(C46) \\sim Ueq,
Uanis(C49) \\sim Ueq, Uanis(C48) \\sim Ueq, Uanis(C30) \\sim Ueq, Uanis(C29)
\\sim Ueq, Uanis(C21) \\sim Ueq, Uanis(C14) \\sim Ueq, Uanis(C53) \\sim Ueq,
Uanis(C79) \\sim Ueq, Uanis(C65) \\sim Ueq, Uanis(C54) \\sim Ueq, Uanis(C55)
\\sim Ueq, Uanis(C52) \\sim Ueq, Uanis(C68) \\sim Ueq, Uanis(C74) \\sim Ueq,
Uanis(C73) \\sim Ueq, Uanis(C71) \\sim Ueq, Uanis(C72) \\sim Ueq, Uanis(C69)
\\sim Ueq, Uanis(C85) \\sim Ueq, Uanis(C86) \\sim Ueq, Uanis(C87) \\sim Ueq,
Uanis(C88) \\sim Ueq, Uanis(C89) \\sim Ueq, Uanis(C84) \\sim Ueq, Uanis(C75)
\\sim Ueq, Uanis(C83) \\sim Ueq, Uanis(C82) \\sim Ueq, Uanis(C81) \\sim Ueq,
Uanis(C77) \\sim Ueq, Uanis(C76) \\sim Ueq, Uanis(C224) \\sim Ueq, Uanis(C44)
\\sim Ueq, Uanis(C15) \\sim Ueq, Uanis(C28) \\sim Ueq, Uanis(C19) \\sim Ueq,
Uanis(C18) \\sim Ueq, Uanis(C17) \\sim Ueq, Uanis(C16) \\sim Ueq, Uanis(C91)
\\sim Ueq, Uanis(C31) \\sim Ueq, Uanis(C35) \\sim Ueq, Uanis(C59) \\sim Ueq,
Uanis(C90) \\sim Ueq, Uanis(C154) \\sim Ueq: with sigma of 0.01 and sigma for
terminal atoms of 0.02
Uanis(C57) \\sim Ueq, Uanis(C58) \\sim Ueq, Uanis(C61) \\sim Ueq, Uanis(C216)
\\sim Ueq, Uanis(C62) \\sim Ueq, Uanis(C64) \\sim Ueq: with sigma of 0.01 and
sigma for terminal atoms of 0.02
Uanis(C41) \\sim Ueq: with sigma of 0.01 and sigma for terminal atoms of 0.02
Uanis(C41) \\sim Ueq, Uanis(Cl1) \\sim Ueq: with sigma of 0.001 and sigma for
terminal atoms of 0.002
5. Others
 Fixed Sof: Au0D(0.82) Au0E(0.72) Au1(0.18) Au2(0.28)
6.a Aromatic/amide H refined with riding coordinates:
 C00X(H00X), C016(H016), C01N(H01N), C01G(H01G), C019(H019), C026(H026),
 C01X(H01X), C01B(H01B), C00W(H00W), C01Q(H01Q), C023(H023), C00Z(H00Z),
 C01R(H01R), C01E(H01E), C024(H024), C02U(H02U), C029(H029), C01S(H01S),
 C013(H013), C01H(H01H), C01Z(H01Z), C01U(H01U), C01C(H01C), C020(H020),
 C032(H032), C02Z(H02Z), C021(H021), C50(H50), C51(H51), C02C(H02C), C01J(H01J),
  C01V(H01V), C01Y(H01Y), C02P(H02P), C02G(H02G), C33(H33), C60(H60), C25(H25),
 C9(H9), C4(H4), C23(H23), C39(H39), C11(H11), C13(H13), C56(H56), C38(H38),
 C70(H70), C78(H78), C3(H3), C10(H10), C12(H12), C8(H8), C175(H175), C22(H22),
 C20(H20), C66(H66), C36(H36), C40(H40), C42(H42), C26(H26), C43(H43), C24(H24),
  C27(H27), C143(H143), C80(H80), C63(H63), C47(H47), C67(H67), C34(H34),
 C46(H46), C49(H49), C48(H48), C29(H29), C21(H21), C53(H53), C79(H79), C65(H65),
  C54(H54), C55(H55), C74(H74), C73(H73), C71(H71), C72(H72), C69(H69),
 C86(H86), C87(H87), C88(H88), C89(H89), C84(H84), C83(H83), C82(H82), C81(H81),
  C77(H77), C76(H76), C15(H15), C28(H28), C19(H19), C18(H18), C17(H17),
 C91(H91), C35(H35), C59(H59), C90(H90), C154(H154), C64(H64), C62(H62),
 C216(H216), C61(H61)
6.b Fitted hexagon refined as free rotating group:
 C00V(C00X,C016,C017,C01N,C01G), C019(C026,C01X,C01B,C00W,C00Y), C01D(C01Q,
 C023,C011,C00Z,C01R), C01I(C010,C01E,C024,C02U,C029), C01S(C014,C013,C01H,C01P,
 C01Z), C01U(C01C,C01M,C020,C032,C02Z), C021(C50,C51,C02C,C01J,C012), C028(C01A,
 C01V,C01Y,C02P,C02G), C2(C33,C60,C25,C9,C4), C23(C39,C11,C1,C7,C13), C125(C147,
 C56,C38,C70,C78), C5(C6,C3,C10,C12,C8), C175(C141,C22,C20,C37,C66), C32(C36,
 C40,C41,C42,C26), C43(C24,C27,C132,C143,C80), C63(C47,C67,C34,C45,C46),
 C49(C48,C30,C29,C21,C14), C53(C79,C65,C54,C55,C52), C68(C74,C73,C71,C72,C69),
 C85(C86,C87,C88,C89,C84), C75(C83,C82,C81,C77,C76), C16(C15,C28,C19,C18,C17),
 C91(C31,C35,C59,C90,C154), C64(C62,C216,C61,C58,C57)
6.c Idealised Me refined as rotating group:
 C022(H02A,H02B,H02D), C033(H03A,H03B,H03C), C224(H22A,H22B,H22C), C44(H44A,
 H44B,H44C)
;
_smtbx_masks_void_probe_radius 1.2
_smtbx_masks_void_truncation_radius 1.2
_olex2_submission_special_instructions 'No special instructions were received'
_stoe_detector_distance '60.0 mm'
_stoe_detector_pixelsize_x '0.172 mm'
_stoe_detector_pixelsize_y '0.172 mm'
_stoe_detector_size_x '8.4 cm'
_stoe_detector_size_y '10.6 cm'
_stoe_evaluation_integration_a 5.5
_stoe_evaluation_integration_b -0.6
_stoe_evaluation_integration_ems 0.010
_stoe_evaluation_lana_bis_l_even_max -
_stoe_evaluation_lana_bis_l_odd_max -
_stoe_evaluation_lana_bos_l_even_max 4
_stoe_evaluation_lana_bos_l_odd_max 1
_stoe_evaluation_lana_completeness 92.9
_stoe_evaluation_lana_dxs_max_order 3
_stoe_evaluation_lana_dys_max_order 3
_stoe_evaluation_lana_fs_max_order 3
_stoe_evaluation_lana_max_2theta_available 140.5
_stoe_evaluation_lana_max_2theta_desired 140.5
_stoe_evaluation_lana_mean_redundancy 2.4
_stoe_evaluation_lana_number_refls_after_or 73743
_stoe_evaluation_lana_number_refls_outliers 3800
_stoe_evaluation_lana_number_refls_total 77543
_stoe_evaluation_lana_number_refls_unique 31347
_stoe_evaluation_lana_number_refls_written 73743
_stoe_evaluation_lana_or_c1 0.035
_stoe_evaluation_lana_or_c2 0
_stoe_evaluation_lana_or_c3 0
_stoe_evaluation_lana_or_c4 0.7
_stoe_evaluation_lana_point_group -1
_stoe_evaluation_lana_table
;
#----------------------------------------------------------------------------
2Theta          18.5   32.9   47.3   61.7   76.1   90.5  104.9  119.3  133.7
#----------------------------------------------------------------------------
<Resolution>    4.29   2.64   1.90   1.50   1.24   1.08   0.97   0.89   0.85
N(total)         708   2347   4086   5121  15494  15007  14755  12842   7183
<Redundancy>     1.7    1.8    1.7    1.6    3.1    2.7    2.5    2.3    2.0
Complet. [%%]    95.9   97.5   96.7   91.8   97.8   99.2   98.3   96.2   68.7
<I/sigma>       29.7   32.9   19.0    7.8    5.1    3.4    2.1    2.2    1.3
R(int)         0.039  0.035  0.040  0.060  0.049  0.062  0.092  0.098  0.200
#----------------------------------------------------------------------------
;
_stoe_measurement_identifier 1
_stoe_measurement_max_exposure_per_frame '15.0 s'
_stoe_measurement_mean_exposure_per_frame '11.5 s'
_stoe_measurement_min_exposure_per_frame '2.0 s'
_stoe_measurement_total_exposure_time '5.5 h'
_stoe_measurement_total_frame_number 1738
_stoe_measurement_total_run_number 32
_stoe_measurement_tube_power '30.0 W'

loop_
_space_group_symop_operation_xyz
'x, y, z'
'-x, -y, -z'

loop_
_atom_site_label
_atom_site_type_symbol
_atom_site_fract_x
_atom_site_fract_y
_atom_site_fract_z
_atom_site_U_iso_or_equiv
_atom_site_adp_type
_atom_site_occupancy
_atom_site_site_symmetry_order
_atom_site_calc_flag
_atom_site_refinement_flags_posn
_atom_site_refinement_flags_adp
_atom_site_refinement_flags_occupancy
_atom_site_disorder_assembly
_atom_site_disorder_group
Au01 Au 0.38784(3) 0.63645(4) 0.40807(4) 0.06262(18) Uani 1 1 d . . . . .
Au02 Au 0.27111(3) 0.54493(4) 0.39144(3) 0.06171(18) Uani 1 1 d . . . . .
Au03 Au 0.45591(3) 0.50850(4) 0.37283(3) 0.05983(17) Uani 1 1 d . . . . .
Au04 Au 0.35150(3) 0.51066(4) 0.27812(3) 0.06525(19) Uani 1 1 d . . . . .
Au05 Au 0.26850(3) 0.69416(4) 0.46346(4) 0.0680(2) Uani 1 1 d . . . . .
Au06 Au 0.27729(3) 0.62857(4) 0.32726(4) 0.0714(2) Uani 1 1 d . . . . .
Au07 Au 0.15689(3) 0.60827(5) 0.36898(4) 0.0756(2) Uani 1 1 d . . . . .
Au08 Au 0.21109(3) 0.50019(5) 0.25822(4) 0.0791(2) Uani 1 1 d . . . . .
Au09 Au 0.39827(4) 0.63905(4) 0.28043(4) 0.0765(2) Uani 1 1 d . . . . .
Au0A Au 0.34463(4) 0.75397(4) 0.39374(4) 0.0814(2) Uani 1 1 d . . . . .
Au0B Au 0.28902(4) 0.56322(6) 0.19331(4) 0.0881(3) Uani 1 1 d . . . . .
Au0C Au 0.20342(4) 0.74585(5) 0.37603(5) 0.0916(3) Uani 1 1 d . . . . .
Au0D Au 0.28318(6) 0.72160(8) 0.26917(7) 0.0777(4) Uani 0.82 1 d . . P . .
Au0E Au 0.17035(8) 0.63577(10) 0.25377(9) 0.0712(5) Uani 0.72 1 d D . P . .
Au0F Au 0.08978(5) 0.73466(6) 0.44435(5) 0.1127(4) Uani 1 1 d . . . . .
S00G S 0.48253(18) 0.6130(2) 0.4641(2) 0.0626(9) Uani 1 1 d . . . . .
S00H S 0.41494(18) 0.4158(2) 0.2767(2) 0.0652(10) Uani 1 1 d . . . . .
P00I P 0.26918(18) 0.4713(2) 0.4405(2) 0.0597(9) Uani 1 1 d . . . . .
P00J P 0.2581(2) 0.7540(3) 0.5750(2) 0.0698(11) Uani 1 1 d . . . . .
P00K P 0.1620(2) 0.3922(4) 0.1988(2) 0.0951(19) Uani 1 1 d . . . . .
P00L P 0.2958(2) 0.5123(4) 0.0817(3) 0.103(2) Uani 1 1 d . . . . .
P00M P 0.3992(3) 0.8589(3) 0.4444(3) 0.100(2) Uani 1 1 d . . . . .
S00N S 0.0579(2) 0.6231(3) 0.4264(2) 0.0893(15) Uani 1 1 d . . . . .
Cl00 Cl 0.6882(3) 0.6211(4) 0.1630(3) 0.134(3) Uani 1 1 d . . . . .
S00P S 0.1361(3) 0.8344(3) 0.4491(3) 0.112(2) Uani 1 1 d . . . . .
P00Q P 0.2861(5) 0.7921(5) 0.2177(4) 0.159(4) Uani 1 1 d . . . . .
O00R O 0.2225(5) 0.3720(6) 0.3077(6) 0.075(3) Uani 1 1 d . . . . .
O00T O 0.3408(7) 0.8535(6) 0.5563(7) 0.094(4) Uani 1 1 d . . . . .
C00V C 0.4884(4) 0.6341(6) 0.2420(5) 0.064(3) Uani 1 1 d G U . . .
C00X C 0.5448(5) 0.6389(6) 0.2815(4) 0.072(3) Uani 1 1 d G U . . .
H00X H 0.541679 0.644430 0.324531 0.087 Uiso 1 1 calc R U . . .
C016 C 0.6059(4) 0.6354(6) 0.2567(5) 0.071(3) Uani 1 1 d G U . . .
H016 H 0.643697 0.638641 0.283157 0.085 Uiso 1 1 calc R U . . .
C017 C 0.6106(4) 0.6272(6) 0.1924(5) 0.069(3) Uani 1 1 d G U . . .
C01N C 0.5542(5) 0.6224(6) 0.1528(4) 0.073(3) Uani 1 1 d G U . . .
H01N H 0.557371 0.616928 0.109796 0.088 Uiso 1 1 calc R U . . .
C01G C 0.4931(4) 0.6259(6) 0.1776(5) 0.069(3) Uani 1 1 d G U . . .
H01G H 0.455353 0.622716 0.151168 0.083 Uiso 1 1 calc R U . . .
O015 O 0.2823(8) 0.6530(10) 0.1017(7) 0.126(7) Uani 1 1 d . . . . .
C019 C 0.2810(4) 0.5289(5) 0.5783(5) 0.070(3) Uani 1 1 d G U . . .
H019 H 0.236669 0.517511 0.575404 0.084 Uiso 1 1 calc R U . . .
C026 C 0.3144(5) 0.5650(5) 0.6399(4) 0.075(3) Uani 1 1 d G U . . .
H026 H 0.292327 0.577757 0.678213 0.090 Uiso 1 1 calc R U . . .
C01X C 0.3807(5) 0.5821(5) 0.6443(4) 0.072(3) Uani 1 1 d G U . . .
H01X H 0.402986 0.606255 0.685507 0.087 Uiso 1 1 calc R U . . .
C01B C 0.4136(4) 0.5631(5) 0.5871(5) 0.064(3) Uani 1 1 d G U . . .
H01B H 0.457988 0.574507 0.589993 0.077 Uiso 1 1 calc R U . . .
C00W C 0.3803(4) 0.5270(5) 0.5255(4) 0.062(3) Uani 1 1 d G U . . .
H00W H 0.402332 0.514261 0.487184 0.075 Uiso 1 1 calc R U . . .
C00Y C 0.3140(5) 0.5099(5) 0.5211(4) 0.063(3) Uani 1 1 d G U . . .
C01D C 0.6007(4) 0.3771(6) 0.1639(5) 0.076(3) Uani 1 1 d G U . . .
C01Q C 0.5768(5) 0.4436(5) 0.1912(6) 0.076(3) Uani 1 1 d G U . . .
H01Q H 0.599503 0.479659 0.188036 0.091 Uiso 1 1 calc R U . . .
C023 C 0.5189(5) 0.4563(4) 0.2231(5) 0.073(3) Uani 1 1 d G U . . .
H023 H 0.502904 0.500815 0.241379 0.087 Uiso 1 1 calc R U . . .
C011 C 0.4849(4) 0.4024(5) 0.2279(5) 0.066(3) Uani 1 1 d G U . . .
C00Z C 0.5089(5) 0.3359(4) 0.2006(5) 0.071(3) Uani 1 1 d G U . . .
H00Z H 0.486141 0.299873 0.203764 0.085 Uiso 1 1 calc R U . . .
C01R C 0.5667(5) 0.3232(4) 0.1687(5) 0.072(3) Uani 1 1 d G U . . .
H01R H 0.582740 0.278715 0.150420 0.087 Uiso 1 1 calc R U . . .
C01I C 0.2715(5) 0.3455(6) 0.3306(6) 0.076(4) Uani 1 1 d G U . . .
C010 C 0.3028(5) 0.3855(5) 0.3925(5) 0.069(3) Uani 1 1 d G U . . .
C01E C 0.3560(5) 0.3598(5) 0.4152(5) 0.070(3) Uani 1 1 d G U . . .
H01E H 0.376894 0.386549 0.456586 0.083 Uiso 1 1 calc R U . . .
C024 C 0.3779(5) 0.2942(6) 0.3759(6) 0.084(4) Uani 1 1 d G U . . .
H024 H 0.413448 0.277067 0.391011 0.101 Uiso 1 1 calc R U . . .
C02U C 0.3466(6) 0.2543(5) 0.3140(6) 0.091(4) Uani 1 1 d G U . . .
H02U H 0.361219 0.210403 0.287667 0.109 Uiso 1 1 calc R U . . .
C029 C 0.2934(6) 0.2799(6) 0.2913(5) 0.090(4) Uani 1 1 d G U . . .
H029 H 0.272435 0.253221 0.249898 0.108 Uiso 1 1 calc R U . . .
C01S C 0.5653(4) 0.7184(5) 0.4775(5) 0.069(3) Uani 1 1 d G U . . .
H01S H 0.532676 0.746884 0.501112 0.083 Uiso 1 1 calc R U . . .
C014 C 0.5550(4) 0.6468(5) 0.4475(5) 0.060(3) Uani 1 1 d G U . . .
C013 C 0.6037(5) 0.6043(4) 0.4122(5) 0.062(3) Uani 1 1 d G U . . .
H013 H 0.596877 0.556380 0.392079 0.075 Uiso 1 1 calc R U . . .
C01H C 0.6627(4) 0.6334(5) 0.4069(5) 0.066(3) Uani 1 1 d G U . . .
H01H H 0.695258 0.604985 0.383273 0.080 Uiso 1 1 calc R U . . .
C01P C 0.6729(4) 0.7051(5) 0.4369(6) 0.074(3) Uani 1 1 d G U . . .
C01Z C 0.6242(5) 0.7476(4) 0.4722(6) 0.078(3) Uani 1 1 d G U . . .
H01Z H 0.631060 0.795490 0.492306 0.093 Uiso 1 1 calc R U . . .
C01U C 0.4420(5) 0.7318(6) 0.6388(6) 0.086(4) Uani 1 1 d G U . . .
H01U H 0.479429 0.709380 0.619704 0.104 Uiso 1 1 calc R U . . .
C01C C 0.3853(6) 0.7257(6) 0.5992(5) 0.081(4) Uani 1 1 d G U . . .
H01C H 0.384737 0.699191 0.553620 0.097 Uiso 1 1 calc R U . . .
C01M C 0.3294(5) 0.7591(6) 0.6276(6) 0.077(4) Uani 1 1 d G U . . .
C020 C 0.3303(5) 0.7987(6) 0.6957(6) 0.086(4) Uani 1 1 d G U . . .
H020 H 0.292917 0.821127 0.714732 0.103 Uiso 1 1 calc R U . . .
C032 C 0.3870(6) 0.8048(6) 0.7353(5) 0.088(4) Uani 1 1 d G U . . .
H032 H 0.387608 0.831318 0.780818 0.105 Uiso 1 1 calc R U . . .
C02Z C 0.4429(5) 0.7714(6) 0.7068(6) 0.089(4) Uani 1 1 d G U . . .
H02Z H 0.480864 0.775445 0.733304 0.106 Uiso 1 1 calc R U . . .
C021 C 0.1320(6) 0.4718(6) 0.4372(6) 0.088(4) Uani 1 1 d G U . . .
H021 H 0.135075 0.501337 0.416980 0.106 Uiso 1 1 calc R U . . .
C50 C 0.0709(5) 0.4527(7) 0.4492(7) 0.096(4) Uani 1 1 d G U . . .
H50 H 0.033176 0.469530 0.436993 0.115 Uiso 1 1 calc R U . . .
C51 C 0.0663(4) 0.4086(7) 0.4793(7) 0.096(4) Uani 1 1 d G U . . .
H51 H 0.025405 0.395839 0.487352 0.115 Uiso 1 1 calc R U . . .
C02C C 0.1226(6) 0.3835(6) 0.4975(6) 0.077(3) Uani 1 1 d G U . . .
H02C H 0.119532 0.353955 0.517698 0.093 Uiso 1 1 calc R U . . .
C01J C 0.1837(4) 0.4026(6) 0.4855(6) 0.074(3) Uani 1 1 d G U . . .
H01J H 0.221431 0.385762 0.497686 0.089 Uiso 1 1 calc R U . . .
C012 C 0.1884(4) 0.4467(6) 0.4553(6) 0.073(3) Uani 1 1 d G U . . .
C022 C 0.6657(9) 0.3681(11) 0.1310(11) 0.099(6) Uani 1 1 d . U . . .
H02A H 0.670986 0.403399 0.116045 0.149 Uiso 1 1 calc R U . . .
H02B H 0.665418 0.323238 0.093947 0.149 Uiso 1 1 calc R U . . .
H02D H 0.701244 0.372129 0.162391 0.149 Uiso 1 1 calc R U . . .
C028 C 0.4430(6) 0.8761(6) 0.5257(5) 0.083(4) Uani 1 1 d G U . . .
C01A C 0.4049(5) 0.8755(6) 0.5745(7) 0.084(4) Uani 1 1 d G U . . .
C01V C 0.4338(7) 0.8894(7) 0.6367(6) 0.098(4) Uani 1 1 d G U . . .
H01V H 0.408249 0.889067 0.669348 0.117 Uiso 1 1 calc R U . . .
C01Y C 0.5008(7) 0.9039(6) 0.6500(6) 0.100(4) Uani 1 1 d G U . . .
H01Y H 0.520101 0.913168 0.691614 0.120 Uiso 1 1 calc R U . . .
C02P C 0.5389(5) 0.9044(6) 0.6012(8) 0.098(4) Uani 1 1 d G U . . .
H02P H 0.583727 0.914075 0.610120 0.117 Uiso 1 1 calc R U . . .
C02G C 0.5100(6) 0.8905(6) 0.5390(6) 0.095(4) Uani 1 1 d G U . . .
H02G H 0.535500 0.890882 0.506361 0.114 Uiso 1 1 calc R U . . .
C033 C 0.7375(10) 0.7364(10) 0.4305(12) 0.101(6) Uani 1 1 d . U . . .
H03A H 0.771891 0.704984 0.426995 0.152 Uiso 1 1 calc R U . . .
H03B H 0.747057 0.779598 0.468761 0.152 Uiso 1 1 calc R U . . .
H03C H 0.734205 0.744265 0.391586 0.152 Uiso 1 1 calc R U . . .
Au1 Au 0.2625(2) 0.6919(3) 0.2469(2) 0.0483(11) Uani 0.18 1 d . . P . .
Au2 Au 0.15526(19) 0.6055(2) 0.2419(3) 0.0580(10) Uani 0.28 1 d . . P . .
C2 C 0.2154(6) 0.3209(6) 0.1538(7) 0.092(4) Uani 1 1 d G U . . .
C33 C 0.1920(5) 0.2525(7) 0.1292(7) 0.103(4) Uani 1 1 d G U . . .
H33 H 0.147925 0.243034 0.130955 0.123 Uiso 1 1 calc R U . . .
C60 C 0.2344(7) 0.1984(6) 0.1020(7) 0.110(5) Uani 1 1 d G U . . .
H60 H 0.218745 0.152739 0.085552 0.132 Uiso 1 1 calc R U . . .
C25 C 0.3002(6) 0.2127(6) 0.0994(7) 0.109(5) Uani 1 1 d G U . . .
H25 H 0.328611 0.176464 0.081206 0.131 Uiso 1 1 calc R U . . .
C9 C 0.3236(5) 0.2810(7) 0.1240(7) 0.102(4) Uani 1 1 d G U . . .
H9 H 0.367658 0.290482 0.122262 0.122 Uiso 1 1 calc R U . . .
C4 C 0.2812(6) 0.3351(5) 0.1512(7) 0.091(4) Uani 1 1 d G U . . .
H4 H 0.296838 0.380779 0.167665 0.109 Uiso 1 1 calc R U . . .
C23 C 0.0359(5) 0.2847(7) 0.2583(7) 0.102(4) Uani 1 1 d G U . . .
H23 H -0.006825 0.266372 0.247876 0.123 Uiso 1 1 calc R U . . .
C39 C 0.0772(7) 0.2701(7) 0.3016(7) 0.102(4) Uani 1 1 d G U . . .
H39 H 0.062100 0.241853 0.320039 0.123 Uiso 1 1 calc R U . . .
C11 C 0.1410(6) 0.2975(7) 0.3172(6) 0.097(4) Uani 1 1 d G U . . .
H11 H 0.168638 0.287682 0.346165 0.116 Uiso 1 1 calc R U . . .
C1 C 0.1635(5) 0.3397(7) 0.2897(7) 0.084(4) Uani 1 1 d G U . . .
C7 C 0.1222(6) 0.3543(7) 0.2464(7) 0.090(4) Uani 1 1 d G U . . .
C13 C 0.0584(6) 0.3269(7) 0.2308(6) 0.097(4) Uani 1 1 d G U . . .
H13 H 0.030789 0.336720 0.201838 0.116 Uiso 1 1 calc R U . . .
C125 C 0.2410(11) 0.7695(14) 0.1427(10) 0.162(7) Uani 1 1 d G U . . .
C147 C 0.2493(10) 0.7026(12) 0.0945(14) 0.162(7) Uani 1 1 d G U . . .
C56 C 0.2143(12) 0.6788(9) 0.0333(11) 0.168(7) Uani 1 1 d G U . . .
H56 H 0.219824 0.634061 0.001033 0.201 Uiso 1 1 calc R U . . .
C38 C 0.1710(11) 0.7218(13) 0.0205(10) 0.170(7) Uani 1 1 d G U . . .
H38 H 0.147546 0.705903 -0.020410 0.204 Uiso 1 1 calc R U . . .
C70 C 0.1627(10) 0.7887(12) 0.0688(13) 0.175(7) Uani 1 1 d G U . . .
H70 H 0.133681 0.817499 0.060169 0.210 Uiso 1 1 calc R U . . .
C78 C 0.1977(12) 0.8125(9) 0.1299(11) 0.175(7) Uani 1 1 d G U . . .
H78 H 0.192093 0.857253 0.162193 0.210 Uiso 1 1 calc R U . . .
C5 C 0.3363(6) 0.6282(7) 0.0662(7) 0.101(4) Uani 1 1 d G U . . .
C6 C 0.3492(6) 0.5592(7) 0.0496(7) 0.089(4) Uani 1 1 d G U . . .
C3 C 0.3996(7) 0.5277(5) 0.0093(6) 0.091(4) Uani 1 1 d G U . . .
H3 H 0.408250 0.481486 -0.001844 0.109 Uiso 1 1 calc R U . . .
C10 C 0.4371(6) 0.5652(7) -0.0143(6) 0.103(4) Uani 1 1 d G U . . .
H10 H 0.470871 0.544100 -0.041235 0.124 Uiso 1 1 calc R U . . .
C12 C 0.4242(7) 0.6342(7) 0.0024(7) 0.108(4) Uani 1 1 d G U . . .
H12 H 0.449316 0.659305 -0.013431 0.130 Uiso 1 1 calc R U . . .
C8 C 0.3738(7) 0.6657(6) 0.0426(7) 0.110(5) Uani 1 1 d G U . . .
H8 H 0.365140 0.711897 0.053764 0.132 Uiso 1 1 calc R U . . .
C175 C 0.0165(15) 0.8449(17) 0.3092(11) 0.219(9) Uani 1 1 d G U . . .
H175 H 0.003032 0.816682 0.265219 0.263 Uiso 1 1 calc DR U . . .
C141 C -0.0059(12) 0.9119(19) 0.3403(17) 0.220(9) Uani 1 1 d G U . . .
C22 C 0.0143(14) 0.9540(11) 0.4060(18) 0.211(9) Uani 1 1 d G U . . .
H22 H -0.000691 0.998834 0.426834 0.253 Uiso 1 1 calc R U . . .
C20 C 0.0569(14) 0.9292(16) 0.4406(11) 0.203(9) Uani 1 1 d G U . . .
H20 H 0.070400 0.957447 0.484519 0.244 Uiso 1 1 calc R U . . .
C37 C 0.0793(12) 0.8623(18) 0.4094(17) 0.201(9) Uani 1 1 d G U . . .
C66 C 0.0591(14) 0.8201(11) 0.3437(17) 0.208(9) Uani 1 1 d G U . . .
H66 H 0.074124 0.775295 0.322904 0.249 Uiso 1 1 calc R U . . .
C32 C 0.0836(8) 0.6386(10) 0.2051(10) 0.152(6) Uani 1 1 d DG U . . .
C36 C 0.0912(8) 0.6724(10) 0.1653(10) 0.154(6) Uani 1 1 d G U . . .
H36 H 0.132762 0.680214 0.154861 0.185 Uiso 1 1 calc R U . . .
C40 C 0.0365(12) 0.6945(9) 0.1411(9) 0.157(6) Uani 1 1 d G U . . .
H40 H 0.041555 0.717139 0.114417 0.189 Uiso 1 1 calc R U . . .
C41 C -0.0257(9) 0.6829(10) 0.1566(11) 0.164(5) Uani 1 1 d G U . . .
C42 C -0.0332(7) 0.6491(11) 0.1964(11) 0.163(6) Uani 1 1 d G U . . .
H42 H -0.074792 0.641254 0.206863 0.196 Uiso 1 1 calc R U . . .
C26 C 0.0215(11) 0.6269(10) 0.2207(9) 0.157(6) Uani 1 1 d G U . . .
H26 H 0.016414 0.604329 0.247308 0.188 Uiso 1 1 calc R U . . .
Cl1 Cl -0.1021(6) 0.7096(6) 0.1316(6) 0.220(5) Uani 1 1 d . U . . .
C43 C 0.0989(7) 0.4723(9) -0.0401(9) 0.140(6) Uani 1 1 d G U . . .
H43 H 0.059073 0.462167 -0.065105 0.169 Uiso 1 1 calc R U . . .
C24 C 0.1007(7) 0.4856(9) 0.0262(9) 0.127(5) Uani 1 1 d G U . . .
H24 H 0.062120 0.484304 0.045510 0.153 Uiso 1 1 calc R U . . .
C27 C 0.1602(9) 0.5007(9) 0.0637(6) 0.117(5) Uani 1 1 d G U . . .
H27 H 0.161428 0.509594 0.107992 0.140 Uiso 1 1 calc R U . . .
C132 C 0.2179(7) 0.5026(9) 0.0348(8) 0.119(5) Uani 1 1 d G U . . .
C143 C 0.2161(8) 0.4893(9) -0.0315(9) 0.130(5) Uani 1 1 d G U . . .
H143 H 0.254644 0.490614 -0.050756 0.156 Uiso 1 1 calc R U . . .
C80 C 0.1566(10) 0.4742(9) -0.0689(6) 0.138(6) Uani 1 1 d G U . . .
H80 H 0.155336 0.465323 -0.113239 0.165 Uiso 1 1 calc R U . . .
C63 C 0.0369(11) 0.3333(9) 0.0360(8) 0.157(6) Uani 1 1 d G U . . .
H63 H 0.032025 0.297625 -0.006677 0.188 Uiso 1 1 calc R U . . .
C47 C -0.0097(8) 0.3838(11) 0.0581(10) 0.161(6) Uani 1 1 d G U . . .
H47 H -0.045812 0.381946 0.030137 0.193 Uiso 1 1 calc R U . . .
C67 C -0.0024(9) 0.4371(9) 0.1218(11) 0.150(6) Uani 1 1 d G U . . .
H67 H -0.033572 0.470883 0.136600 0.180 Uiso 1 1 calc R U . . .
C34 C 0.0516(10) 0.4398(9) 0.1636(8) 0.140(6) Uani 1 1 d G U . . .
H34 H 0.056504 0.475498 0.206250 0.168 Uiso 1 1 calc R U . . .
C45 C 0.0982(8) 0.3893(11) 0.1415(10) 0.135(6) Uani 1 1 d G U . . .
C46 C 0.0909(9) 0.3360(9) 0.0777(11) 0.146(6) Uani 1 1 d G U . . .
H46 H 0.122103 0.302240 0.062973 0.175 Uiso 1 1 calc R U . . .
C49 C -0.0529(9) 0.6487(7) 0.3699(9) 0.122(5) Uani 1 1 d G U . . .
H49 H -0.041021 0.695479 0.393779 0.147 Uiso 1 1 calc R U . . .
C48 C -0.1125(8) 0.6290(9) 0.3325(10) 0.131(5) Uani 1 1 d G U . . .
H48 H -0.140372 0.662564 0.331361 0.158 Uiso 1 1 calc R U . . .
C30 C -0.1303(7) 0.5591(11) 0.2968(9) 0.139(5) Uani 1 1 d G U . . .
C29 C -0.0885(10) 0.5089(7) 0.2986(9) 0.139(6) Uani 1 1 d G U . . .
H29 H -0.100438 0.462098 0.274714 0.167 Uiso 1 1 calc R U . . .
C21 C -0.0290(9) 0.5286(8) 0.3360(10) 0.128(5) Uani 1 1 d G U . . .
H21 H -0.001088 0.495012 0.337131 0.154 Uiso 1 1 calc R U . . .
C14 C -0.0112(7) 0.5985(10) 0.3716(9) 0.118(5) Uani 1 1 d G U . . .
C53 C 0.1729(8) 0.7506(7) 0.6679(8) 0.130(5) Uani 1 1 d G U . . .
H53 H 0.190192 0.794711 0.695865 0.156 Uiso 1 1 calc R U . . .
C79 C 0.1277(8) 0.7185(9) 0.6902(6) 0.136(5) Uani 1 1 d G U . . .
H79 H 0.114724 0.741158 0.733157 0.163 Uiso 1 1 calc R U . . .
C65 C 0.1019(7) 0.6527(9) 0.6484(9) 0.128(5) Uani 1 1 d G U . . .
H65 H 0.071631 0.631198 0.663304 0.154 Uiso 1 1 calc R U . . .
C54 C 0.1213(8) 0.6189(7) 0.5842(8) 0.127(5) Uani 1 1 d G U . . .
H54 H 0.104006 0.574791 0.556159 0.152 Uiso 1 1 calc R U . . .
C55 C 0.1665(8) 0.6510(8) 0.5618(6) 0.122(5) Uani 1 1 d G U . . .
H55 H 0.179473 0.628342 0.518866 0.146 Uiso 1 1 calc R U . . .
C52 C 0.1923(7) 0.7168(8) 0.6037(9) 0.106(5) Uani 1 1 d G U . . .
C68 C 0.3331(7) 0.4316(6) 0.0546(8) 0.097(4) Uani 1 1 d G U . . .
C74 C 0.3907(7) 0.4257(6) 0.0875(6) 0.093(4) Uani 1 1 d G U . . .
H74 H 0.406723 0.462795 0.126524 0.111 Uiso 1 1 calc R U . . .
C73 C 0.4243(6) 0.3643(8) 0.0622(7) 0.096(4) Uani 1 1 d G U . . .
H73 H 0.462789 0.360404 0.084194 0.115 Uiso 1 1 calc R U . . .
C71 C 0.4003(8) 0.3089(6) 0.0039(8) 0.113(5) Uani 1 1 d G U . . .
H71 H 0.422768 0.267826 -0.013096 0.135 Uiso 1 1 calc R U . . .
C72 C 0.3427(8) 0.3147(7) -0.0291(7) 0.122(5) Uani 1 1 d G U . . .
H72 H 0.326683 0.277638 -0.068056 0.146 Uiso 1 1 calc R U . . .
C69 C 0.3091(6) 0.3761(8) -0.0037(8) 0.114(5) Uani 1 1 d G U . . .
H69 H 0.270616 0.380029 -0.025726 0.137 Uiso 1 1 calc R U . . .
C85 C 0.3521(8) 0.9372(7) 0.4693(8) 0.109(5) Uani 1 1 d G U . . .
C86 C 0.3776(6) 1.0036(8) 0.5099(8) 0.107(5) Uani 1 1 d G U . . .
H86 H 0.421858 1.010345 0.523895 0.129 Uiso 1 1 calc R U . . .
C87 C 0.3370(8) 1.0598(6) 0.5294(8) 0.116(5) Uani 1 1 d G U . . .
H87 H 0.354089 1.104223 0.556554 0.139 Uiso 1 1 calc R U . . .
C88 C 0.2709(8) 1.0497(7) 0.5085(9) 0.121(5) Uani 1 1 d G U . . .
H88 H 0.243729 1.087286 0.521566 0.145 Uiso 1 1 calc R U . . .
C89 C 0.2454(6) 0.9833(8) 0.4679(9) 0.120(5) Uani 1 1 d G U . . .
H89 H 0.201136 0.976469 0.453921 0.144 Uiso 1 1 calc R U . . .
C84 C 0.2860(8) 0.9270(6) 0.4484(8) 0.113(5) Uani 1 1 d G U . . .
H84 H 0.268904 0.882591 0.421261 0.136 Uiso 1 1 calc R U . . .
C75 C 0.4623(6) 0.8654(7) 0.3932(7) 0.099(4) Uani 1 1 d G U . . .
C83 C 0.5079(7) 0.8137(6) 0.3730(8) 0.103(4) Uani 1 1 d G U . . .
H83 H 0.504615 0.777044 0.384432 0.124 Uiso 1 1 calc R U . . .
C82 C 0.5585(6) 0.8168(7) 0.3357(8) 0.117(5) Uani 1 1 d G U . . .
H82 H 0.589000 0.782192 0.322222 0.140 Uiso 1 1 calc R U . . .
C81 C 0.5634(6) 0.8716(8) 0.3187(7) 0.113(5) Uani 1 1 d G U . . .
H81 H 0.597248 0.873641 0.293757 0.136 Uiso 1 1 calc R U . . .
C77 C 0.5178(7) 0.9233(6) 0.3389(7) 0.107(4) Uani 1 1 d G U . . .
H77 H 0.521112 0.959943 0.327501 0.128 Uiso 1 1 calc R U . . .
C76 C 0.4672(6) 0.9202(6) 0.3762(7) 0.101(4) Uani 1 1 d G U . . .
H76 H 0.436726 0.954798 0.389710 0.121 Uiso 1 1 calc R U . . .
C224 C -0.064(2) 0.932(2) 0.294(2) 0.243(13) Uani 1 1 d . U . . .
H22A H -0.052262 0.912015 0.248501 0.365 Uiso 1 1 calc DR U . . .
H22B H -0.065062 0.981323 0.310251 0.365 Uiso 1 1 calc R U . . .
H22C H -0.105605 0.913418 0.296142 0.365 Uiso 1 1 calc R U . . .
C44 C -0.1972(15) 0.5366(16) 0.2537(16) 0.169(10) Uani 1 1 d . U . . .
H44A H -0.229203 0.525775 0.277558 0.253 Uiso 1 1 calc R U . . .
H44B H -0.191199 0.496447 0.213039 0.253 Uiso 1 1 calc R U . . .
H44C H -0.212004 0.573874 0.244098 0.253 Uiso 1 1 calc R U . . .
C16 C 0.3650(8) 0.8020(10) 0.1876(10) 0.144(6) Uani 1 1 d G U . . .
C15 C 0.4195(11) 0.7716(9) 0.2024(9) 0.144(6) Uani 1 1 d G U . . .
H15 H 0.415179 0.744545 0.224929 0.173 Uiso 1 1 calc R U . . .
C28 C 0.4806(9) 0.7818(10) 0.1834(10) 0.150(6) Uani 1 1 d G U . . .
H28 H 0.517052 0.761478 0.193316 0.180 Uiso 1 1 calc R U . . .
C19 C 0.4871(9) 0.8223(10) 0.1497(10) 0.156(6) Uani 1 1 d G U . . .
H19 H 0.527935 0.829056 0.137013 0.187 Uiso 1 1 calc R U . . .
C18 C 0.4326(12) 0.8526(9) 0.1349(9) 0.155(6) Uani 1 1 d G U . . .
H18 H 0.436947 0.879700 0.112322 0.186 Uiso 1 1 calc R U . . .
C17 C 0.3715(9) 0.8425(10) 0.1538(10) 0.156(6) Uani 1 1 d G U . . .
H17 H 0.335073 0.862768 0.143935 0.187 Uiso 1 1 calc R U . . .
C91 C 0.1950(13) 0.8830(11) 0.2821(12) 0.177(7) Uani 1 1 d G U . . .
H91 H 0.170108 0.842046 0.268203 0.213 Uiso 1 1 calc R U . . .
C31 C 0.2614(14) 0.8807(10) 0.2715(11) 0.167(7) Uani 1 1 d G U . . .
C35 C 0.2986(9) 0.9419(15) 0.2924(12) 0.170(7) Uani 1 1 d G U . . .
H35 H 0.342983 0.940343 0.285264 0.204 Uiso 1 1 calc R U . . .
C59 C 0.2696(13) 1.0055(11) 0.3238(11) 0.179(7) Uani 1 1 d G U . . .
H59 H 0.294501 1.046464 0.337751 0.215 Uiso 1 1 calc R U . . .
C90 C 0.2033(14) 1.0078(10) 0.3344(10) 0.179(7) Uani 1 1 d G U . . .
H90 H 0.183822 1.050378 0.355464 0.214 Uiso 1 1 calc R U . . .
C154 C 0.1660(9) 0.9466(15) 0.3136(12) 0.183(7) Uani 1 1 d G U . . .
H154 H 0.121625 0.948170 0.320690 0.220 Uiso 1 1 calc R U . . .
C64 C 0.2846(9) 0.9586(9) 0.6219(10) 0.135(5) Uani 1 1 d G U . . .
H64 H 0.315965 0.986622 0.615989 0.162 Uiso 1 1 calc R U . . .
C62 C 0.2305(10) 0.9881(6) 0.6571(9) 0.147(6) Uani 1 1 d G U . . .
H62 H 0.225676 1.035843 0.674722 0.176 Uiso 1 1 calc R U . . .
C216 C 0.1836(8) 0.9463(10) 0.6659(9) 0.154(6) Uani 1 1 d G U . . .
H216 H 0.147382 0.966054 0.689467 0.185 Uiso 1 1 calc R U . . .
C61 C 0.1908(8) 0.8750(9) 0.6396(9) 0.136(5) Uani 1 1 d G U . . .
H61 H 0.159375 0.847045 0.645476 0.163 Uiso 1 1 calc R U . . .
C58 C 0.2449(9) 0.8455(6) 0.6044(9) 0.116(5) Uani 1 1 d G U . . .
C57 C 0.2918(8) 0.8873(9) 0.5955(9) 0.120(5) Uani 1 1 d G U . . .

loop_
_atom_site_aniso_label
_atom_site_aniso_U_11
_atom_site_aniso_U_22
_atom_site_aniso_U_33
_atom_site_aniso_U_23
_atom_site_aniso_U_13
_atom_site_aniso_U_12
Au01 0.0506(3) 0.0898(5) 0.0701(4) 0.0539(4) 0.0191(3) 0.0114(3)
Au02 0.0453(3) 0.1033(5) 0.0535(4) 0.0491(4) 0.0093(3) 0.0058(3)
Au03 0.0524(3) 0.0827(4) 0.0555(4) 0.0401(4) 0.0062(3) 0.0063(3)
Au04 0.0462(3) 0.1104(5) 0.0550(4) 0.0497(4) 0.0113(3) 0.0145(3)
Au05 0.0596(4) 0.1022(5) 0.0642(4) 0.0544(4) 0.0228(3) 0.0161(3)
Au06 0.0547(4) 0.1254(6) 0.0638(4) 0.0660(5) 0.0230(3) 0.0286(4)
Au07 0.0480(4) 0.1377(7) 0.0569(4) 0.0556(5) 0.0153(3) 0.0223(4)
Au08 0.0476(3) 0.1489(7) 0.0510(4) 0.0521(5) 0.0087(3) 0.0202(4)
Au09 0.0658(4) 0.1159(6) 0.0845(5) 0.0738(5) 0.0355(4) 0.0302(4)
Au0A 0.0829(5) 0.1042(6) 0.0955(6) 0.0744(5) 0.0407(4) 0.0284(4)
Au0B 0.0586(4) 0.1740(9) 0.0617(4) 0.0765(5) 0.0238(3) 0.0405(5)
Au0C 0.0834(5) 0.1436(8) 0.0877(6) 0.0821(6) 0.0438(4) 0.0506(5)
Au0D 0.0736(9) 0.1234(12) 0.0680(9) 0.0680(9) 0.0287(6) 0.0391(7)
Au0E 0.0501(9) 0.1222(15) 0.0556(8) 0.0511(11) 0.0112(6) 0.0222(8)
Au0F 0.0909(6) 0.1343(8) 0.0995(7) 0.0332(6) 0.0501(5) 0.0044(6)
S00G 0.053(2) 0.077(2) 0.068(3) 0.041(2) 0.0092(17) 0.0004(17)
S00H 0.0465(19) 0.101(3) 0.061(2) 0.047(2) 0.0028(16) 0.0011(18)
P00I 0.049(2) 0.088(3) 0.051(2) 0.038(2) 0.0075(16) -0.0019(18)
P00J 0.062(2) 0.099(3) 0.062(3) 0.045(3) 0.022(2) 0.007(2)
P00K 0.048(2) 0.175(6) 0.049(2) 0.036(3) 0.0005(18) 0.001(3)
P00L 0.056(3) 0.217(7) 0.065(3) 0.085(4) 0.022(2) 0.036(3)
P00M 0.115(4) 0.095(4) 0.135(5) 0.084(4) 0.059(4) 0.034(3)
S00N 0.048(2) 0.141(4) 0.076(3) 0.044(3) 0.016(2) 0.002(2)
Cl00 0.064(3) 0.246(8) 0.108(4) 0.090(5) 0.034(3) 0.008(4)
S00P 0.120(5) 0.123(5) 0.105(4) 0.053(4) 0.061(4) 0.034(4)
P00Q 0.207(8) 0.220(8) 0.146(6) 0.156(7) 0.115(6) 0.150(7)
O00R 0.046(6) 0.113(9) 0.062(7) 0.037(7) -0.004(5) -0.015(6)
O00T 0.122(11) 0.082(8) 0.110(11) 0.064(8) 0.061(9) 0.032(7)
C00V 0.063(5) 0.075(5) 0.064(6) 0.039(5) 0.016(5) -0.004(5)
C00X 0.072(6) 0.080(6) 0.068(6) 0.034(5) 0.016(5) 0.006(5)
C016 0.074(6) 0.077(6) 0.064(6) 0.032(5) 0.018(5) 0.007(5)
C017 0.071(6) 0.079(6) 0.062(6) 0.035(5) 0.022(5) -0.002(5)
C01N 0.074(6) 0.083(6) 0.063(6) 0.030(5) 0.019(5) 0.003(5)
C01G 0.071(6) 0.077(6) 0.064(6) 0.033(5) 0.015(5) 0.002(5)
O015 0.125(12) 0.231(18) 0.093(10) 0.128(12) 0.067(9) 0.096(12)
C019 0.079(6) 0.076(6) 0.063(6) 0.037(5) 0.011(5) -0.007(5)
C026 0.084(6) 0.074(6) 0.067(6) 0.032(5) 0.004(5) -0.002(5)
C01X 0.084(6) 0.066(5) 0.068(6) 0.031(5) -0.008(5) 0.001(5)
C01B 0.074(6) 0.061(5) 0.063(6) 0.033(5) -0.007(5) -0.002(5)
C00W 0.073(6) 0.063(5) 0.063(5) 0.039(5) -0.002(5) 0.000(5)
C00Y 0.069(6) 0.064(5) 0.062(6) 0.033(5) 0.005(5) -0.003(5)
C01D 0.065(5) 0.087(6) 0.069(6) 0.029(5) 0.006(5) 0.013(5)
C01Q 0.069(6) 0.084(6) 0.072(6) 0.031(5) 0.010(5) 0.000(5)
C023 0.068(6) 0.081(6) 0.070(6) 0.033(5) 0.010(5) 0.001(5)
C011 0.068(6) 0.072(5) 0.061(6) 0.031(5) -0.003(5) 0.006(5)
C00Z 0.071(6) 0.077(6) 0.062(6) 0.028(5) 0.000(5) 0.008(5)
C01R 0.067(6) 0.082(6) 0.062(6) 0.026(5) 0.001(5) 0.016(5)
C01I 0.067(6) 0.085(6) 0.065(6) 0.024(5) 0.004(5) -0.008(5)
C010 0.064(6) 0.081(6) 0.061(6) 0.029(5) 0.004(5) -0.002(5)
C01E 0.068(6) 0.074(6) 0.069(6) 0.033(5) 0.003(5) -0.002(5)
C024 0.078(6) 0.088(6) 0.081(6) 0.031(5) 0.007(5) 0.003(5)
C02U 0.083(6) 0.092(6) 0.087(6) 0.028(5) 0.008(5) 0.003(5)
C029 0.082(6) 0.094(6) 0.081(6) 0.027(5) 0.004(5) -0.006(5)
C01S 0.063(6) 0.073(5) 0.077(6) 0.037(5) 0.011(5) 0.004(5)
C014 0.057(5) 0.070(5) 0.065(6) 0.039(5) 0.008(5) 0.006(4)
C013 0.066(5) 0.067(5) 0.068(6) 0.042(5) 0.008(5) 0.002(5)
C01H 0.066(6) 0.073(5) 0.071(6) 0.040(5) 0.014(5) 0.007(5)
C01P 0.074(6) 0.076(5) 0.085(6) 0.046(5) 0.014(5) 0.004(5)
C01Z 0.076(6) 0.077(6) 0.086(6) 0.041(5) 0.011(5) 0.005(5)
C01U 0.085(6) 0.081(6) 0.095(6) 0.042(5) -0.005(5) -0.007(5)
C01C 0.076(6) 0.078(6) 0.089(6) 0.038(5) 0.002(5) -0.005(5)
C01M 0.075(6) 0.078(6) 0.081(6) 0.038(5) 0.007(5) 0.000(5)
C020 0.088(6) 0.090(6) 0.081(6) 0.039(5) 0.007(5) -0.004(5)
C032 0.088(6) 0.090(6) 0.088(6) 0.042(5) -0.003(5) -0.009(5)
C02Z 0.093(6) 0.082(6) 0.096(6) 0.044(5) -0.002(6) -0.009(5)
C021 0.082(6) 0.099(6) 0.087(6) 0.041(5) 0.018(5) -0.002(5)
C50 0.083(6) 0.107(6) 0.096(6) 0.040(5) 0.019(5) 0.000(5)
C51 0.083(6) 0.105(6) 0.095(6) 0.038(5) 0.028(5) -0.006(5)
C02C 0.072(6) 0.091(6) 0.076(6) 0.041(5) 0.026(5) -0.004(5)
C01J 0.069(6) 0.087(6) 0.068(6) 0.033(5) 0.012(5) -0.006(5)
C012 0.068(6) 0.083(6) 0.073(6) 0.037(5) 0.015(5) 0.001(5)
C022 0.071(9) 0.120(11) 0.094(11) 0.031(9) 0.022(8) 0.023(9)
C028 0.093(6) 0.078(6) 0.094(6) 0.049(5) 0.022(5) 0.004(5)
C01A 0.098(6) 0.077(6) 0.092(6) 0.051(5) 0.013(5) 0.007(5)
C01V 0.104(7) 0.084(6) 0.106(7) 0.043(5) 0.008(6) 0.008(6)
C01Y 0.107(7) 0.085(6) 0.109(7) 0.043(5) 0.012(6) 0.001(6)
C02P 0.104(7) 0.083(6) 0.108(7) 0.043(5) 0.016(6) 0.006(5)
C02G 0.101(6) 0.085(6) 0.101(7) 0.040(5) 0.019(6) 0.008(5)
C033 0.097(11) 0.092(10) 0.125(12) 0.056(9) 0.023(10) -0.006(9)
Au1 0.038(2) 0.067(3) 0.048(3) 0.033(2) -0.0040(16) -0.0117(16)
Au2 0.0300(15) 0.087(3) 0.075(2) 0.053(2) -0.0010(13) 0.0006(14)
C2 0.079(6) 0.107(6) 0.081(6) 0.032(5) 0.018(5) 0.003(5)
C33 0.092(6) 0.113(7) 0.095(7) 0.037(6) 0.012(6) -0.003(6)
C60 0.101(7) 0.115(7) 0.106(7) 0.039(6) 0.011(6) -0.005(6)
C25 0.102(7) 0.115(7) 0.103(7) 0.039(6) 0.017(6) 0.000(6)
C9 0.091(6) 0.110(7) 0.096(7) 0.036(5) 0.018(6) -0.002(6)
C4 0.078(6) 0.105(6) 0.083(6) 0.032(5) 0.022(5) -0.001(5)
C23 0.085(6) 0.115(7) 0.095(7) 0.036(5) 0.012(6) -0.008(6)
C39 0.091(6) 0.113(7) 0.095(7) 0.038(5) 0.009(6) -0.016(6)
C11 0.085(6) 0.109(7) 0.089(6) 0.037(5) 0.008(5) -0.015(6)
C1 0.074(6) 0.099(6) 0.077(6) 0.036(5) 0.007(5) -0.009(5)
C7 0.074(6) 0.108(6) 0.079(6) 0.033(5) 0.009(5) -0.008(5)
C13 0.081(6) 0.113(7) 0.086(6) 0.035(5) 0.006(5) -0.004(6)
C125 0.169(9) 0.170(9) 0.160(9) 0.083(6) 0.008(6) 0.026(6)
C147 0.166(9) 0.168(9) 0.160(9) 0.079(6) 0.012(6) 0.019(6)
C56 0.168(9) 0.173(9) 0.167(9) 0.078(6) 0.010(7) 0.018(6)
C38 0.175(9) 0.175(9) 0.167(9) 0.080(6) 0.004(7) 0.020(6)
C70 0.177(9) 0.180(9) 0.169(9) 0.078(6) 0.001(7) 0.024(7)
C78 0.176(9) 0.180(9) 0.169(9) 0.077(6) 0.007(7) 0.026(6)
C5 0.106(7) 0.120(7) 0.088(6) 0.052(5) 0.025(6) 0.007(6)
C6 0.090(6) 0.117(6) 0.075(6) 0.055(5) 0.021(5) 0.007(6)
C3 0.093(6) 0.111(6) 0.080(6) 0.052(5) 0.017(5) 0.013(5)
C10 0.104(7) 0.119(7) 0.091(6) 0.048(6) 0.019(6) 0.011(6)
C12 0.108(7) 0.123(7) 0.098(7) 0.052(6) 0.024(6) 0.007(6)
C8 0.114(7) 0.123(7) 0.098(7) 0.052(6) 0.025(6) 0.008(6)
C175 0.214(10) 0.218(10) 0.216(10) 0.087(7) 0.011(7) 0.024(7)
C141 0.216(10) 0.218(10) 0.219(10) 0.091(7) 0.008(7) 0.023(6)
C22 0.208(10) 0.210(10) 0.211(10) 0.088(7) 0.012(7) 0.018(7)
C20 0.202(10) 0.205(10) 0.203(10) 0.089(7) 0.017(7) 0.018(7)
C37 0.199(10) 0.201(10) 0.203(10) 0.089(7) 0.014(7) 0.018(7)
C66 0.205(10) 0.210(10) 0.207(10) 0.090(7) 0.012(7) 0.025(7)
C32 0.145(8) 0.162(8) 0.147(8) 0.065(6) 0.021(6) 0.020(6)
C36 0.147(8) 0.162(8) 0.151(8) 0.066(6) 0.013(6) 0.026(6)
C40 0.155(8) 0.165(8) 0.154(8) 0.071(6) 0.011(6) 0.018(6)
C41 0.164(6) 0.164(6) 0.164(6) 0.071(3) 0.0114(11) 0.0062(10)
C42 0.159(8) 0.167(8) 0.160(8) 0.066(6) 0.016(6) 0.014(6)
C26 0.147(8) 0.166(8) 0.152(8) 0.064(6) 0.012(6) 0.018(6)
Cl1 0.217(5) 0.225(5) 0.218(5) 0.096(3) 0.008(2) 0.022(2)
C43 0.122(7) 0.165(8) 0.126(7) 0.055(6) 0.012(6) 0.007(6)
C24 0.111(7) 0.155(7) 0.113(7) 0.056(6) 0.014(6) 0.005(6)
C27 0.106(7) 0.149(7) 0.100(7) 0.058(6) 0.009(6) 0.009(6)
C132 0.111(7) 0.148(7) 0.102(7) 0.058(6) 0.013(6) 0.013(6)
C143 0.119(7) 0.157(7) 0.114(7) 0.058(6) 0.017(6) 0.010(6)
C80 0.122(7) 0.163(8) 0.123(7) 0.057(6) 0.015(6) 0.010(6)
C63 0.148(8) 0.165(8) 0.148(8) 0.061(6) -0.003(6) 0.014(6)
C47 0.152(8) 0.166(8) 0.153(8) 0.060(6) -0.003(6) 0.014(6)
C67 0.140(8) 0.158(8) 0.143(8) 0.060(6) 0.000(6) 0.015(6)
C34 0.132(8) 0.152(8) 0.132(8) 0.059(6) 0.000(6) 0.012(6)
C45 0.130(8) 0.147(8) 0.129(8) 0.060(6) -0.002(6) 0.013(6)
C46 0.138(8) 0.155(8) 0.139(8) 0.061(6) 0.001(6) 0.012(6)
C49 0.115(7) 0.133(7) 0.125(7) 0.063(6) 0.007(6) 0.011(6)
C48 0.126(7) 0.142(7) 0.131(7) 0.065(6) -0.002(6) 0.016(6)
C30 0.131(7) 0.148(7) 0.136(7) 0.063(6) -0.007(6) 0.008(6)
C29 0.133(8) 0.140(7) 0.139(8) 0.057(6) -0.005(6) 0.005(6)
C21 0.123(7) 0.132(7) 0.129(8) 0.058(6) -0.001(6) 0.008(6)
C14 0.116(7) 0.126(7) 0.121(7) 0.060(6) 0.012(6) 0.007(6)
C53 0.127(7) 0.139(7) 0.123(7) 0.054(6) 0.026(6) -0.012(6)
C79 0.132(7) 0.141(7) 0.129(7) 0.051(6) 0.025(6) -0.010(6)
C65 0.126(7) 0.134(7) 0.122(7) 0.052(6) 0.027(6) -0.011(6)
C54 0.123(7) 0.138(7) 0.121(7) 0.055(6) 0.032(6) -0.010(6)
C55 0.118(7) 0.132(7) 0.116(7) 0.053(6) 0.033(6) -0.010(6)
C52 0.106(7) 0.121(7) 0.102(7) 0.054(6) 0.039(6) -0.014(6)
C68 0.094(7) 0.117(7) 0.085(6) 0.047(5) 0.010(6) 0.005(6)
C74 0.091(6) 0.109(6) 0.084(6) 0.046(5) 0.011(5) 0.009(6)
C73 0.098(7) 0.109(7) 0.090(7) 0.052(5) 0.017(6) 0.004(6)
C71 0.117(7) 0.118(7) 0.104(7) 0.049(6) 0.012(6) 0.011(6)
C72 0.126(7) 0.126(7) 0.110(7) 0.048(6) 0.009(6) 0.008(6)
C69 0.116(7) 0.123(7) 0.103(7) 0.048(6) 0.010(6) 0.007(6)
C85 0.120(7) 0.105(6) 0.115(7) 0.061(6) 0.014(6) 0.013(6)
C86 0.119(7) 0.103(6) 0.116(7) 0.062(6) 0.019(6) 0.011(6)
C87 0.125(7) 0.111(7) 0.121(7) 0.059(6) 0.018(6) 0.009(6)
C88 0.127(7) 0.113(7) 0.128(7) 0.057(6) 0.019(6) 0.008(6)
C89 0.128(7) 0.114(7) 0.128(7) 0.061(6) 0.014(6) 0.013(6)
C84 0.127(7) 0.107(7) 0.122(7) 0.064(6) 0.016(6) 0.012(6)
C75 0.114(7) 0.096(6) 0.108(7) 0.061(5) 0.028(6) 0.006(5)
C83 0.116(7) 0.101(6) 0.111(7) 0.061(5) 0.032(6) 0.000(6)
C82 0.122(7) 0.115(7) 0.120(7) 0.055(6) 0.033(6) -0.002(6)
C81 0.125(7) 0.111(7) 0.118(7) 0.061(6) 0.030(6) -0.001(6)
C77 0.124(7) 0.101(6) 0.113(7) 0.061(5) 0.030(6) 0.003(6)
C76 0.117(7) 0.096(6) 0.109(7) 0.060(5) 0.027(6) 0.001(6)
C224 0.240(17) 0.233(16) 0.250(17) 0.100(13) 0.003(14) 0.042(14)
C44 0.152(14) 0.194(14) 0.154(14) 0.073(12) -0.012(12) -0.007(12)
C16 0.158(8) 0.149(8) 0.146(8) 0.083(6) 0.028(6) 0.013(6)
C15 0.152(8) 0.147(8) 0.146(8) 0.074(6) 0.027(6) 0.012(6)
C28 0.159(8) 0.152(8) 0.150(8) 0.074(6) 0.027(6) 0.004(6)
C19 0.163(8) 0.158(8) 0.157(8) 0.077(6) 0.028(6) 0.005(6)
C18 0.163(8) 0.161(8) 0.158(8) 0.082(6) 0.028(6) 0.005(6)
C17 0.163(8) 0.160(8) 0.160(8) 0.082(6) 0.028(6) 0.013(6)
C91 0.181(9) 0.175(9) 0.178(9) 0.078(6) 0.015(7) 0.022(7)
C31 0.172(9) 0.167(9) 0.171(9) 0.081(6) 0.012(7) 0.023(7)
C35 0.177(9) 0.168(9) 0.172(9) 0.080(6) 0.015(7) 0.025(6)
C59 0.182(9) 0.177(9) 0.179(9) 0.078(6) 0.015(7) 0.020(7)
C90 0.181(9) 0.180(9) 0.178(9) 0.081(6) 0.012(7) 0.022(7)
C154 0.184(9) 0.181(9) 0.182(9) 0.076(7) 0.016(7) 0.020(7)
C64 0.139(8) 0.128(7) 0.143(8) 0.063(6) 0.019(6) 0.012(6)
C62 0.148(8) 0.135(7) 0.156(8) 0.061(6) 0.019(6) 0.008(6)
C216 0.147(8) 0.143(8) 0.161(8) 0.055(6) 0.019(6) 0.010(6)
C61 0.135(8) 0.128(7) 0.146(8) 0.060(6) 0.013(6) 0.019(6)
C58 0.121(7) 0.115(7) 0.125(7) 0.064(6) 0.016(6) 0.017(6)
C57 0.128(7) 0.116(7) 0.127(7) 0.063(6) 0.017(6) 0.016(6)

loop_
_atom_type_symbol
_atom_type_description
_atom_type_scat_dispersion_real
_atom_type_scat_dispersion_imag
_atom_type_scat_source
C C 0.0181 0.0091 'International Tables Vol C Tables 4.2.6.8 and 6.1.1.4'
H H 0.0000 0.0000 'International Tables Vol C Tables 4.2.6.8 and 6.1.1.4'
Au Au -4.4197 7.2980 'International Tables Vol C Tables 4.2.6.8 and 6.1.1.4'
Cl Cl 0.3639 0.7018 'International Tables Vol C Tables 4.2.6.8 and 6.1.1.4'
O O 0.0492 0.0322 'International Tables Vol C Tables 4.2.6.8 and 6.1.1.4'
P P 0.2955 0.4335 'International Tables Vol C Tables 4.2.6.8 and 6.1.1.4'
S S 0.3331 0.5567 'International Tables Vol C Tables 4.2.6.8 and 6.1.1.4'

loop_
_geom_angle_atom_site_label_1
_geom_angle_atom_site_label_2
_geom_angle_atom_site_label_3
_geom_angle
_geom_angle_site_symmetry_1
_geom_angle_site_symmetry_3
_geom_angle_publ_flag
Au02 Au01 Au04 58.48(2) . . ?
Au03 Au01 Au02 82.59(3) . . ?
Au03 Au01 Au04 59.42(2) . . ?
Au03 Au01 Au09 94.97(3) . . ?
Au05 Au01 Au02 59.38(2) . . ?
Au05 Au01 Au03 138.17(3) . . ?
Au05 Au01 Au04 107.04(3) . . ?
Au05 Au01 Au09 110.85(3) . . ?
Au06 Au01 Au02 57.07(2) . . ?
Au06 Au01 Au03 115.63(3) . . ?
Au06 Au01 Au04 56.98(3) . . ?
Au06 Au01 Au05 59.24(2) . . ?
Au06 Au01 Au09 58.74(2) . . ?
Au06 Au01 Au0A 58.94(3) . . ?
Au09 Au01 Au02 105.97(3) . . ?
Au09 Au01 Au04 57.92(3) . . ?
Au0A Au01 Au02 108.10(3) . . ?
Au0A Au01 Au03 156.07(3) . . ?
Au0A Au01 Au04 107.21(3) . . ?
Au0A Au01 Au05 62.18(2) . . ?
Au0A Au01 Au09 61.79(3) . . ?
S00G Au01 Au02 113.50(9) . . ?
S00G Au01 Au03 50.75(10) . . ?
S00G Au01 Au04 109.92(10) . . ?
S00G Au01 Au05 127.21(10) . . ?
S00G Au01 Au06 166.09(10) . . ?
S00G Au01 Au09 120.39(10) . . ?
S00G Au01 Au0A 134.36(10) . . ?
Au04 Au02 Au01 61.69(2) . . ?
Au05 Au02 Au01 58.02(2) . . ?
Au05 Au02 Au04 108.56(3) . . ?
Au05 Au02 Au08 110.00(3) . . ?
Au06 Au02 Au01 57.66(2) . . ?
Au06 Au02 Au04 58.34(2) . . ?
Au06 Au02 Au05 58.93(3) . . ?
Au06 Au02 Au07 59.74(2) . . ?
Au06 Au02 Au08 59.00(3) . . ?
Au07 Au02 Au01 109.11(3) . . ?
Au07 Au02 Au04 107.74(3) . . ?
Au07 Au02 Au05 63.46(3) . . ?
Au07 Au02 Au08 59.55(3) . . ?
Au08 Au02 Au01 108.36(3) . . ?
Au08 Au02 Au04 58.87(2) . . ?
P00I Au02 Au01 121.81(10) . . ?
P00I Au02 Au04 118.63(10) . . ?
P00I Au02 Au05 123.70(11) . . ?
P00I Au02 Au06 176.95(11) . . ?
P00I Au02 Au07 122.36(10) . . ?
P00I Au02 Au08 119.62(11) . . ?
Au01 Au03 Au04 62.70(3) . . ?
S00G Au03 Au01 54.04(10) . . ?
S00G Au03 Au04 116.46(10) . . ?
S00H Au03 Au01 115.37(10) . . ?
S00H Au03 Au04 52.93(10) . . ?
S00H Au03 S00G 169.38(14) . . ?
Au02 Au04 Au01 59.82(2) . . ?
Au02 Au04 Au03 82.50(2) . . ?
Au03 Au04 Au01 57.88(2) . . ?
Au06 Au04 Au01 56.74(2) . . ?
Au06 Au04 Au02 57.50(2) . . ?
Au06 Au04 Au03 113.88(3) . . ?
Au06 Au04 Au08 59.14(3) . . ?
Au06 Au04 Au09 59.07(2) . . ?
Au06 Au04 Au0B 58.25(3) . . ?
Au08 Au04 Au01 107.78(3) . . ?
Au08 Au04 Au02 60.01(2) . . ?
Au08 Au04 Au03 139.81(3) . . ?
Au08 Au04 Au09 109.47(3) . . ?
Au09 Au04 Au01 58.99(3) . . ?
Au09 Au04 Au02 107.94(3) . . ?
Au09 Au04 Au03 94.66(3) . . ?
Au0B Au04 Au01 105.85(3) . . ?
Au0B Au04 Au02 107.72(3) . . ?
Au0B Au04 Au03 153.99(4) . . ?
Au0B Au04 Au08 61.10(3) . . ?
Au0B Au04 Au09 59.60(3) . . ?
S00H Au04 Au01 107.68(10) . . ?
S00H Au04 Au02 103.69(10) . . ?
S00H Au04 Au03 50.02(10) . . ?
S00H Au04 Au06 159.19(10) . . ?
S00H Au04 Au08 122.00(10) . . ?
S00H Au04 Au09 127.99(10) . . ?
S00H Au04 Au0B 142.32(10) . . ?
Au01 Au05 Au02 62.59(2) . . ?
Au01 Au05 Au07 107.95(3) . . ?
Au01 Au05 Au0A 58.36(2) . . ?
Au01 Au05 Au0C 107.29(3) . . ?
Au02 Au05 Au07 57.44(3) . . ?
Au02 Au05 Au0A 107.64(3) . . ?
Au02 Au05 Au0C 107.51(4) . . ?
Au06 Au05 Au01 59.02(2) . . ?
Au06 Au05 Au02 58.11(3) . . ?
Au06 Au05 Au07 57.35(2) . . ?
Au06 Au05 Au0A 57.57(3) . . ?
Au06 Au05 Au0C 58.11(3) . . ?
Au0A Au05 Au07 107.37(3) . . ?
Au0C Au05 Au07 61.42(3) . . ?
Au0C Au05 Au0A 59.31(3) . . ?
P00J Au05 Au01 123.40(12) . . ?
P00J Au05 Au02 125.17(12) . . ?
P00J Au05 Au06 176.31(12) . . ?
P00J Au05 Au07 122.18(11) . . ?
P00J Au05 Au0A 120.65(12) . . ?
P00J Au05 Au0C 118.25(12) . . ?
Au01 Au06 Au04 66.29(3) . . ?
Au01 Au06 Au05 61.74(3) . . ?
Au01 Au06 Au07 117.05(3) . . ?
Au01 Au06 Au08 118.23(3) . . ?
Au01 Au06 Au09 63.23(3) . . ?
Au02 Au06 Au01 65.27(2) . . ?
Au02 Au06 Au04 64.16(2) . . ?
Au02 Au06 Au05 62.96(3) . . ?
Au02 Au06 Au07 61.62(2) . . ?
Au02 Au06 Au08 63.24(3) . . ?
Au02 Au06 Au09 116.19(3) . . ?
Au02 Au06 Au0C 115.87(3) . . ?
Au04 Au06 Au07 113.95(4) . . ?
Au04 Au06 Au08 62.10(3) . . ?
Au04 Au06 Au09 62.33(3) . . ?
Au05 Au06 Au04 116.71(3) . . ?
Au05 Au06 Au07 65.55(3) . . ?
Au05 Au06 Au08 116.97(3) . . ?
Au05 Au06 Au09 116.85(4) . . ?
Au07 Au06 Au08 61.55(3) . . ?
Au07 Au06 Au09 176.06(4) . . ?
Au08 Au06 Au09 114.66(3) . . ?
Au0A Au06 Au01 61.30(3) . . ?
Au0A Au06 Au02 117.01(3) . . ?
Au0A Au06 Au04 116.89(3) . . ?
Au0A Au06 Au05 63.88(3) . . ?
Au0A Au06 Au07 119.61(3) . . ?
Au0A Au06 Au08 178.84(3) . . ?
Au0A Au06 Au09 64.18(3) . . ?
Au0A Au06 Au0C 63.14(3) . . ?
Au0B Au06 Au01 116.90(3) . . ?
Au0B Au06 Au02 116.67(4) . . ?
Au0B Au06 Au04 62.22(3) . . ?
Au0B Au06 Au05 178.64(3) . . ?
Au0B Au06 Au07 115.54(4) . . ?
Au0B Au06 Au08 63.47(3) . . ?
Au0B Au06 Au09 62.00(3) . . ?
Au0B Au06 Au0A 115.66(4) . . ?
Au0B Au06 Au0C 117.73(3) . . ?
Au0C Au06 Au01 113.76(4) . . ?
Au0C Au06 Au04 179.95(4) . . ?
Au0C Au06 Au05 63.33(3) . . ?
Au0C Au06 Au07 66.06(3) . . ?
Au0C Au06 Au08 117.88(4) . . ?
Au0C Au06 Au09 117.66(4) . . ?
Au0E Au06 Au01 173.91(5) . . ?
Au0E Au06 Au02 119.05(5) . . ?
Au0E Au06 Au04 119.08(5) . . ?
Au0E Au06 Au05 115.55(5) . . ?
Au0E Au06 Au07 64.32(4) . . ?
Au0E Au06 Au08 67.80(5) . . ?
Au0E Au06 Au09 115.85(4) . . ?
Au0E Au06 Au0A 112.68(5) . . ?
Au0E Au06 Au0B 65.81(4) . . ?
Au0E Au06 Au0C 60.87(5) . . ?
Au1 Au06 Au01 126.28(9) . . ?
Au1 Au06 Au02 167.65(9) . . ?
Au1 Au06 Au04 114.38(12) . . ?
Au1 Au06 Au05 124.50(12) . . ?
Au1 Au06 Au07 110.80(10) . . ?
Au1 Au06 Au08 104.84(9) . . ?
Au1 Au06 Au09 70.72(10) . . ?
Au1 Au06 Au0A 74.97(9) . . ?
Au1 Au06 Au0B 56.13(12) . . ?
Au1 Au06 Au0C 65.57(12) . . ?
Au1 Au06 Au0E 49.85(9) . . ?
Au02 Au07 Au05 59.10(2) . . ?
Au02 Au07 Au08 61.44(2) . . ?
Au02 Au07 Au0C 105.77(3) . . ?
Au02 Au07 Au0E 109.54(4) . . ?
Au02 Au07 Au0F 135.45(4) . . ?
Au05 Au07 Au0C 57.63(3) . . ?
Au06 Au07 Au02 58.63(2) . . ?
Au06 Au07 Au05 57.10(2) . . ?
Au06 Au07 Au08 59.31(3) . . ?
Au06 Au07 Au0C 56.64(3) . . ?
Au06 Au07 Au0E 56.56(4) . . ?
Au06 Au07 Au0F 114.72(4) . . ?
Au06 Au07 Au2 63.52(8) . . ?
Au08 Au07 Au05 108.05(3) . . ?
Au08 Au07 Au0C 108.06(3) . . ?
Au08 Au07 Au0E 64.12(4) . . ?
Au08 Au07 Au0F 158.96(4) . . ?
Au0E Au07 Au05 102.83(4) . . ?
Au0E Au07 Au0C 55.52(4) . . ?
Au0F Au07 Au05 80.09(3) . . ?
Au0F Au07 Au0C 59.16(3) . . ?
Au0F Au07 Au0E 95.42(5) . . ?
S00N Au07 Au02 125.30(14) . . ?
S00N Au07 Au05 110.28(13) . . ?
S00N Au07 Au06 164.45(14) . . ?
S00N Au07 Au08 136.22(14) . . ?
S00N Au07 Au0C 109.87(15) . . ?
S00N Au07 Au0E 124.68(14) . . ?
S00N Au07 Au0F 50.84(15) . . ?
S00N Au07 Au2 121.37(15) . . ?
Au2 Au07 Au02 109.74(9) . . ?
Au2 Au07 Au05 114.36(7) . . ?
Au2 Au07 Au08 56.45(10) . . ?
Au2 Au07 Au0C 68.22(8) . . ?
Au2 Au07 Au0E 12.85(7) . . ?
Au2 Au07 Au0F 102.52(10) . . ?
Au02 Au08 Au0B 107.04(3) . . ?
Au02 Au08 Au0E 103.95(5) . . ?
Au04 Au08 Au02 61.12(2) . . ?
Au04 Au08 Au0B 59.11(2) . . ?
Au04 Au08 Au0E 105.51(4) . . ?
Au06 Au08 Au02 57.76(3) . . ?
Au06 Au08 Au04 58.76(3) . . ?
Au06 Au08 Au07 59.14(3) . . ?
Au06 Au08 Au0B 57.45(3) . . ?
Au06 Au08 Au0E 54.83(4) . . ?
Au07 Au08 Au02 59.02(2) . . ?
Au07 Au08 Au04 109.14(3) . . ?
Au07 Au08 Au0B 108.45(4) . . ?
Au07 Au08 Au0E 59.08(4) . . ?
Au0B Au08 Au0E 59.30(4) . . ?
P00K Au08 Au02 122.42(15) . . ?
P00K Au08 Au04 118.24(13) . . ?
P00K Au08 Au06 176.80(12) . . ?
P00K Au08 Au07 123.94(12) . . ?
P00K Au08 Au0B 120.47(13) . . ?
P00K Au08 Au0E 126.88(15) . . ?
P00K Au08 Au2 116.51(17) . . ?
Au2 Au08 Au02 111.85(11) . . ?
Au2 Au08 Au04 115.20(8) . . ?
Au2 Au08 Au06 65.29(8) . . ?
Au2 Au08 Au07 61.37(11) . . ?
Au2 Au08 Au0B 64.80(9) . . ?
Au2 Au08 Au0E 10.57(8) . . ?
Au01 Au09 Au0A 57.39(2) . . ?
Au01 Au09 Au0D 104.04(3) . . ?
Au01 Au09 Au1 106.29(10) . . ?
Au04 Au09 Au01 63.09(2) . . ?
Au04 Au09 Au0A 107.84(3) . . ?
Au04 Au09 Au0D 109.54(4) . . ?
Au04 Au09 Au1 98.71(8) . . ?
Au06 Au09 Au01 58.03(2) . . ?
Au06 Au09 Au04 58.60(2) . . ?
Au06 Au09 Au0A 57.17(3) . . ?
Au06 Au09 Au0B 58.11(3) . . ?
Au06 Au09 Au0D 58.01(3) . . ?
Au06 Au09 Au1 53.25(9) . . ?
Au0A Au09 Au0D 55.81(3) . . ?
Au0A Au09 Au1 65.42(10) . . ?
Au0B Au09 Au01 109.09(3) . . ?
Au0B Au09 Au04 59.66(3) . . ?
Au0B Au09 Au0A 106.61(3) . . ?
Au0B Au09 Au0D 62.99(4) . . ?
Au0B Au09 Au1 49.87(9) . . ?
Au0D Au09 Au1 13.14(8) . . ?
C00V Au09 Au01 120.9(3) . . ?
C00V Au09 Au04 114.6(3) . . ?
C00V Au09 Au06 173.2(3) . . ?
C00V Au09 Au0A 128.8(3) . . ?
C00V Au09 Au0B 118.8(3) . . ?
C00V Au09 Au0D 127.2(3) . . ?
C00V Au09 Au1 130.5(3) . . ?
Au01 Au0A Au05 59.46(2) . . ?
Au01 Au0A Au09 60.82(2) . . ?
Au01 Au0A Au0C 108.86(3) . . ?
Au01 Au0A Au1 105.25(10) . . ?
Au05 Au0A Au09 107.97(3) . . ?
Au05 Au0A Au1 101.77(8) . . ?
Au06 Au0A Au01 59.76(3) . . ?
Au06 Au0A Au05 58.55(3) . . ?
Au06 Au0A Au09 58.64(3) . . ?
Au06 Au0A Au0C 58.71(3) . . ?
Au06 Au0A Au0D 61.30(4) . . ?
Au06 Au0A Au1 51.83(8) . . ?
Au09 Au0A Au1 60.70(10) . . ?
Au0C Au0A Au05 60.11(3) . . ?
Au0C Au0A Au09 109.30(4) . . ?
Au0C Au0A Au1 56.49(9) . . ?
Au0D Au0A Au01 113.14(5) . . ?
Au0D Au0A Au05 110.08(4) . . ?
Au0D Au0A Au09 63.43(4) . . ?
Au0D Au0A Au0C 60.19(4) . . ?
Au0D Au0A Au1 9.50(9) . . ?
P00M Au0A Au01 122.51(16) . . ?
P00M Au0A Au05 123.73(15) . . ?
P00M Au0A Au06 177.20(16) . . ?
P00M Au0A Au09 120.46(14) . . ?
P00M Au0A Au0C 120.44(14) . . ?
P00M Au0A Au0D 115.90(16) . . ?
P00M Au0A Au1 125.37(18) . . ?
Au04 Au0B Au08 59.79(2) . . ?
Au04 Au0B Au0D 108.94(4) . . ?
Au04 Au0B Au0E 108.91(4) . . ?
Au04 Au0B Au2 106.55(9) . . ?
Au06 Au0B Au04 59.54(2) . . ?
Au06 Au0B Au08 59.08(3) . . ?
Au06 Au0B Au09 59.88(3) . . ?
Au06 Au0B Au0D 57.83(3) . . ?
Au06 Au0B Au0E 56.55(4) . . ?
Au06 Au0B Au2 61.72(9) . . ?
Au08 Au0B Au0D 108.55(4) . . ?
Au08 Au0B Au0E 63.00(4) . . ?
Au08 Au0B Au2 54.04(7) . . ?
Au09 Au0B Au04 60.74(3) . . ?
Au09 Au0B Au08 109.33(3) . . ?
Au09 Au0B Au0D 61.15(4) . . ?
Au09 Au0B Au0E 106.65(5) . . ?
Au09 Au0B Au2 116.75(9) . . ?
Au0E Au0B Au0D 56.38(5) . . ?
Au0E Au0B Au2 12.49(7) . . ?
P00L Au0B Au04 122.92(16) . . ?
P00L Au0B Au06 177.54(16) . . ?
P00L Au0B Au08 121.57(19) . . ?
P00L Au0B Au09 120.99(14) . . ?
P00L Au0B Au0D 120.23(19) . . ?
P00L Au0B Au0E 121.30(13) . . ?
P00L Au0B Au1 116.7(2) . . ?
P00L Au0B Au2 116.47(15) . . ?
Au1 Au0B Au04 116.47(11) . . ?
Au1 Au0B Au06 61.08(11) . . ?
Au1 Au0B Au08 105.20(11) . . ?
Au1 Au0B Au09 71.73(10) . . ?
Au1 Au0B Au0D 10.61(9) . . ?
Au1 Au0B Au0E 48.08(10) . . ?
Au1 Au0B Au2 60.41(12) . . ?
Au2 Au0B Au0D 68.87(8) . . ?
Au05 Au0C Au07 60.95(3) . . ?
Au05 Au0C Au0F 81.37(3) . . ?
Au05 Au0C Au1 111.34(10) . . ?
Au05 Au0C Au2 104.66(8) . . ?
Au06 Au0C Au05 58.55(3) . . ?
Au06 Au0C Au07 57.30(3) . . ?
Au06 Au0C Au0A 58.15(3) . . ?
Au06 Au0C Au0D 60.40(3) . . ?
Au06 Au0C Au0E 58.56(4) . . ?
Au06 Au0C Au0F 114.53(4) . . ?
Au06 Au0C Au1 56.13(10) . . ?
Au06 Au0C Au2 57.71(8) . . ?
Au07 Au0C Au2 53.10(7) . . ?
Au0A Au0C Au05 60.58(3) . . ?
Au0A Au0C Au07 107.99(3) . . ?
Au0A Au0C Au0F 139.51(4) . . ?
Au0A Au0C Au1 69.08(8) . . ?
Au0A Au0C Au2 109.81(8) . . ?
Au0D Au0C Au05 108.88(4) . . ?
Au0D Au0C Au07 109.38(5) . . ?
Au0D Au0C Au0A 58.24(4) . . ?
Au0D Au0C Au0F 158.60(6) . . ?
Au0D Au0C Au1 14.21(6) . . ?
Au0D Au0C Au2 67.66(8) . . ?
Au0E Au0C Au05 109.49(5) . . ?
Au0E Au0C Au07 60.41(4) . . ?
Au0E Au0C Au0A 106.73(5) . . ?
Au0E Au0C Au0D 60.92(5) . . ?
Au0E Au0C Au0F 98.20(5) . . ?
Au0E Au0C Au1 46.71(8) . . ?
Au0E Au0C Au2 7.54(8) . . ?
Au0F Au0C Au07 58.31(3) . . ?
Au0F Au0C Au1 144.63(9) . . ?
Au0F Au0C Au2 91.83(8) . . ?
S00P Au0C Au05 102.61(17) . . ?
S00P Au0C Au06 159.40(16) . . ?
S00P Au0C Au07 107.83(16) . . ?
S00P Au0C Au0A 122.57(19) . . ?
S00P Au0C Au0D 139.55(16) . . ?
S00P Au0C Au0E 129.83(19) . . ?
S00P Au0C Au0F 49.62(16) . . ?
S00P Au0C Au1 144.42(19) . . ?
S00P Au0C Au2 127.6(2) . . ?
Au1 Au0C Au07 97.93(9) . . ?
Au1 Au0C Au2 53.48(10) . . ?
Au06 Au0D Au09 57.01(3) . . ?
Au06 Au0D Au0B 55.26(3) . . ?
Au06 Au0D Au0C 58.35(3) . . ?
Au06 Au0D Au0E 57.02(5) . . ?
Au09 Au0D Au0B 55.86(3) . . ?
Au0A Au0D Au06 58.61(3) . . ?
Au0A Au0D Au09 60.76(3) . . ?
Au0A Au0D Au0B 104.84(4) . . ?
Au0A Au0D Au0C 61.57(4) . . ?
Au0A Au0D Au0E 107.25(5) . . ?
Au0C Au0D Au09 108.32(4) . . ?
Au0C Au0D Au0B 105.55(5) . . ?
Au0C Au0D Au0E 58.24(5) . . ?
Au0E Au0D Au09 105.18(6) . . ?
Au0E Au0D Au0B 59.89(5) . . ?
P00Q Au0D Au06 177.2(3) . . ?
P00Q Au0D Au09 123.08(19) . . ?
P00Q Au0D Au0A 124.1(3) . . ?
P00Q Au0D Au0B 122.2(2) . . ?
P00Q Au0D Au0C 123.02(16) . . ?
P00Q Au0D Au0E 121.2(3) . . ?
Au1 Au0D Au06 72.7(4) . . ?
Au1 Au0D Au09 96.2(5) . . ?
Au1 Au0D Au0A 131.2(5) . . ?
Au1 Au0D Au0B 40.4(5) . . ?
Au1 Au0D Au0C 91.6(5) . . ?
Au1 Au0D Au0E 33.4(5) . . ?
Au1 Au0D P00Q 104.7(5) . . ?
Au06 Au0E Au07 59.12(4) . . ?
Au06 Au0E Au08 57.37(4) . . ?
Au06 Au0E Au0B 57.64(4) . . ?
Au06 Au0E Au0C 60.57(4) . . ?
Au06 Au0E Au0D 61.01(4) . . ?
Au07 Au0E Au08 56.80(4) . . ?
Au07 Au0E Au0B 105.20(6) . . ?
Au0B Au0E Au08 57.70(4) . . ?
Au0C Au0E Au07 64.07(4) . . ?
Au0C Au0E Au08 109.02(6) . . ?
Au0C Au0E Au0B 110.54(6) . . ?
Au0C Au0E Au0D 60.84(5) . . ?
Au0D Au0E Au07 112.20(6) . . ?
Au0D Au0E Au08 110.20(6) . . ?
Au0D Au0E Au0B 63.73(5) . . ?
Au1 Au0E Au06 64.85(13) . . ?
Au1 Au0E Au07 119.83(14) . . ?
Au1 Au0E Au08 108.01(15) . . ?
Au1 Au0E Au0B 56.71(15) . . ?
Au1 Au0E Au0C 70.94(14) . . ?
Au1 Au0E Au0D 10.11(14) . . ?
Au2 Au0E Au06 106.2(5) . . ?
Au2 Au0E Au07 75.4(5) . . ?
Au2 Au0E Au08 49.3(5) . . ?
Au2 Au0E Au0B 87.7(6) . . ?
Au2 Au0E Au0C 138.4(6) . . ?
Au2 Au0E Au0D 151.4(6) . . ?
Au2 Au0E Au1 143.2(6) . . ?
Au2 Au0E C32 70.6(8) . . ?
C32 Au0E Au06 173.7(7) . . ?
C32 Au0E Au07 114.5(7) . . ?
C32 Au0E Au08 119.8(6) . . ?
C32 Au0E Au0B 126.8(6) . . ?
C32 Au0E Au0C 117.9(5) . . ?
C32 Au0E Au0D 124.4(7) . . ?
C32 Au0E Au1 121.1(7) . . ?
Au07 Au0F Au0C 62.53(3) . . ?
S00N Au0F Au07 53.71(11) . . ?
S00N Au0F Au0C 116.09(11) . . ?
S00P Au0F Au07 115.64(14) . . ?
S00P Au0F Au0C 53.23(13) . . ?
S00P Au0F S00N 169.32(18) . . ?
Au03 S00G Au01 75.21(13) . . ?
C014 S00G Au01 110.2(4) . . ?
C014 S00G Au03 106.7(4) . . ?
Au03 S00H Au04 77.05(14) . . ?
C011 S00H Au03 99.3(4) . . ?
C011 S00H Au04 111.8(4) . . ?
C00Y P00I Au02 110.6(4) . . ?
C00Y P00I C010 107.7(5) . . ?
C00Y P00I C012 105.3(5) . . ?
C010 P00I Au02 115.0(4) . . ?
C012 P00I Au02 116.2(4) . . ?
C012 P00I C010 101.1(6) . . ?
C01M P00J Au05 116.0(4) . . ?
C01M P00J C52 105.0(7) . . ?
C01M P00J C58 98.8(7) . . ?
C52 P00J Au05 112.5(6) . . ?
C58 P00J Au05 115.4(6) . . ?
C58 P00J C52 107.7(9) . . ?
C2 P00K Au08 117.1(5) . . ?
C7 P00K Au08 116.3(5) . . ?
C7 P00K C2 98.6(7) . . ?
C45 P00K Au08 114.0(8) . . ?
C45 P00K C2 106.5(9) . . ?
C45 P00K C7 102.3(8) . . ?
C6 P00L Au0B 115.4(6) . . ?
C132 P00L Au0B 114.0(6) . . ?
C132 P00L C6 103.4(8) . . ?
C68 P00L Au0B 111.5(6) . . ?
C68 P00L C6 101.7(7) . . ?
C68 P00L C132 109.9(8) . . ?
C028 P00M Au0A 114.2(4) . . ?
C85 P00M Au0A 118.5(6) . . ?
C85 P00M C028 99.8(7) . . ?
C85 P00M C75 107.0(7) . . ?
C75 P00M Au0A 110.7(6) . . ?
C75 P00M C028 105.5(7) . . ?
Au0F S00N Au07 75.46(15) . . ?
C14 S00N Au07 111.4(7) . . ?
C14 S00N Au0F 107.3(7) . . ?
Au0F S00P Au0C 77.15(19) . . ?
C37 S00P Au0C 113.8(13) . . ?
C37 S00P Au0F 104.3(11) . . ?
Au0D P00Q Au1 15.98(11) . . ?
C125 P00Q Au0D 120.1(10) . . ?
C125 P00Q Au1 104.1(10) . . ?
C125 P00Q C16 95.5(11) . . ?
C125 P00Q C31 104.8(12) . . ?
C16 P00Q Au0D 116.4(8) . . ?
C16 P00Q Au1 121.3(8) . . ?
C16 P00Q C31 106.2(13) . . ?
C31 P00Q Au0D 111.8(8) . . ?
C31 P00Q Au1 120.4(9) . . ?
C1 O00R C01I 120.4(12) . . ?
C01A O00T C57 121.3(15) . . ?
C00X C00V Au09 118.9(5) . . ?
C00X C00V C01G 120.0 . . ?
C01G C00V Au09 121.1(5) . . ?
C00V C00X H00X 120.0 . . ?
C00V C00X C016 120.0 . . ?
C016 C00X H00X 120.0 . . ?
C00X C016 H016 120.0 . . ?
C00X C016 C017 120.0 . . ?
C017 C016 H016 120.0 . . ?
C016 C017 Cl00 118.3(6) . . ?
C01N C017 Cl00 121.7(6) . . ?
C01N C017 C016 120.0 . . ?
C017 C01N H01N 120.0 . . ?
C017 C01N C01G 120.0 . . ?
C01G C01N H01N 120.0 . . ?
C00V C01G H01G 120.0 . . ?
C01N C01G C00V 120.0 . . ?
C01N C01G H01G 120.0 . . ?
C147 O015 C5 118.9(16) . . ?
C026 C019 H019 120.0 . . ?
C026 C019 C00Y 120.0 . . ?
C00Y C019 H019 120.0 . . ?
C019 C026 H026 120.0 . . ?
C01X C026 C019 120.0 . . ?
C01X C026 H026 120.0 . . ?
C026 C01X H01X 120.0 . . ?
C026 C01X C01B 120.0 . . ?
C01B C01X H01X 120.0 . . ?
C01X C01B H01B 120.0 . . ?
C00W C01B C01X 120.0 . . ?
C00W C01B H01B 120.0 . . ?
C01B C00W H00W 120.0 . . ?
C01B C00W C00Y 120.0 . . ?
C00Y C00W H00W 120.0 . . ?
C019 C00Y P00I 120.3(6) . . ?
C00W C00Y P00I 119.4(6) . . ?
C00W C00Y C019 120.0 . . ?
C01Q C01D C01R 120.0 . . ?
C01Q C01D C022 116.5(11) . . ?
C01R C01D C022 123.5(11) . . ?
C01D C01Q H01Q 120.0 . . ?
C01D C01Q C023 120.0 . . ?
C023 C01Q H01Q 120.0 . . ?
C01Q C023 H023 120.0 . . ?
C011 C023 C01Q 120.0 . . ?
C011 C023 H023 120.0 . . ?
C023 C011 S00H 123.0(6) . . ?
C023 C011 C00Z 120.0 . . ?
C00Z C011 S00H 116.6(6) . . ?
C011 C00Z H00Z 120.0 . . ?
C01R C00Z C011 120.0 . . ?
C01R C00Z H00Z 120.0 . . ?
C01D C01R H01R 120.0 . . ?
C00Z C01R C01D 120.0 . . ?
C00Z C01R H01R 120.0 . . ?
O00R C01I C010 119.6(9) . . ?
O00R C01I C029 120.3(9) . . ?
C010 C01I C029 120.0 . . ?
C01I C010 P00I 116.2(6) . . ?
C01E C010 P00I 123.8(6) . . ?
C01E C010 C01I 120.0 . . ?
C010 C01E H01E 120.0 . . ?
C010 C01E C024 120.0 . . ?
C024 C01E H01E 120.0 . . ?
C01E C024 H024 120.0 . . ?
C01E C024 C02U 120.0 . . ?
C02U C024 H024 120.0 . . ?
C024 C02U H02U 120.0 . . ?
C029 C02U C024 120.0 . . ?
C029 C02U H02U 120.0 . . ?
C01I C029 H029 120.0 . . ?
C02U C029 C01I 120.0 . . ?
C02U C029 H029 120.0 . . ?
C014 C01S H01S 120.0 . . ?
C014 C01S C01Z 120.0 . . ?
C01Z C01S H01S 120.0 . . ?
C01S C014 S00G 117.4(6) . . ?
C01S C014 C013 120.0 . . ?
C013 C014 S00G 122.2(6) . . ?
C014 C013 H013 120.0 . . ?
C01H C013 C014 120.0 . . ?
C01H C013 H013 120.0 . . ?
C013 C01H H01H 120.0 . . ?
C01P C01H C013 120.0 . . ?
C01P C01H H01H 120.0 . . ?
C01H C01P C01Z 120.0 . . ?
C01H C01P C033 119.5(10) . . ?
C01Z C01P C033 120.5(10) . . ?
C01S C01Z H01Z 120.0 . . ?
C01P C01Z C01S 120.0 . . ?
C01P C01Z H01Z 120.0 . . ?
C01C C01U H01U 120.0 . . ?
C01C C01U C02Z 120.0 . . ?
C02Z C01U H01U 120.0 . . ?
C01U C01C H01C 120.0 . . ?
C01U C01C C01M 120.0 . . ?
C01M C01C H01C 120.0 . . ?
C01C C01M P00J 119.1(7) . . ?
C020 C01M P00J 120.8(7) . . ?
C020 C01M C01C 120.0 . . ?
C01M C020 H020 120.0 . . ?
C01M C020 C032 120.0 . . ?
C032 C020 H020 120.0 . . ?
C020 C032 H032 120.0 . . ?
C020 C032 C02Z 120.0 . . ?
C02Z C032 H032 120.0 . . ?
C01U C02Z H02Z 120.0 . . ?
C032 C02Z C01U 120.0 . . ?
C032 C02Z H02Z 120.0 . . ?
C50 C021 H021 120.0 . . ?
C50 C021 C012 120.0 . . ?
C012 C021 H021 120.0 . . ?
C021 C50 H50 120.0 . . ?
C51 C50 C021 120.0 . . ?
C51 C50 H50 120.0 . . ?
C50 C51 H51 120.0 . . ?
C02C C51 C50 120.0 . . ?
C02C C51 H51 120.0 . . ?
C51 C02C H02C 120.0 . . ?
C01J C02C C51 120.0 . . ?
C01J C02C H02C 120.0 . . ?
C02C C01J H01J 120.0 . . ?
C02C C01J C012 120.0 . . ?
C012 C01J H01J 120.0 . . ?
C021 C012 P00I 120.8(7) . . ?
C01J C012 P00I 119.2(7) . . ?
C01J C012 C021 120.0 . . ?
C01D C022 H02A 109.5 . . ?
C01D C022 H02B 109.5 . . ?
C01D C022 H02D 109.5 . . ?
H02A C022 H02B 109.5 . . ?
H02A C022 H02D 109.5 . . ?
H02B C022 H02D 109.5 . . ?
C01A C028 P00M 116.7(8) . . ?
C01A C028 C02G 120.0 . . ?
C02G C028 P00M 123.3(8) . . ?
O00T C01A C028 117.2(11) . . ?
O00T C01A C01V 122.4(11) . . ?
C028 C01A C01V 120.0 . . ?
C01A C01V H01V 120.0 . . ?
C01Y C01V C01A 120.0 . . ?
C01Y C01V H01V 120.0 . . ?
C01V C01Y H01Y 120.0 . . ?
C02P C01Y C01V 120.0 . . ?
C02P C01Y H01Y 120.0 . . ?
C01Y C02P H02P 120.0 . . ?
C01Y C02P C02G 120.0 . . ?
C02G C02P H02P 120.0 . . ?
C028 C02G H02G 120.0 . . ?
C02P C02G C028 120.0 . . ?
C02P C02G H02G 120.0 . . ?
C01P C033 H03A 109.5 . . ?
C01P C033 H03B 109.5 . . ?
C01P C033 H03C 109.5 . . ?
H03A C033 H03B 109.5 . . ?
H03A C033 H03C 109.5 . . ?
H03B C033 H03C 109.5 . . ?
Au06 Au1 Au09 56.03(10) . . ?
Au06 Au1 Au0A 53.20(9) . . ?
Au06 Au1 Au0C 58.30(10) . . ?
Au06 Au1 Au2 64.67(13) . . ?
Au09 Au1 Au0A 53.87(7) . . ?
Au0B Au1 Au06 62.79(12) . . ?
Au0B Au1 Au09 58.40(11) . . ?
Au0B Au1 Au0A 103.83(16) . . ?
Au0B Au1 Au0C 117.14(17) . . ?
Au0B Au1 Au2 67.64(14) . . ?
Au0C Au1 Au09 101.52(14) . . ?
Au0C Au1 Au0A 54.42(9) . . ?
Au0D Au1 Au06 92.4(5) . . ?
Au0D Au1 Au09 70.7(5) . . ?
Au0D Au1 Au0A 39.3(4) . . ?
Au0D Au1 Au0B 129.0(6) . . ?
Au0D Au1 Au0C 74.2(5) . . ?
Au0D Au1 Au0E 136.5(6) . . ?
Au0D Au1 P00Q 59.4(5) . . ?
Au0D Au1 Au2 143.1(6) . . ?
Au0E Au1 Au06 65.30(12) . . ?
Au0E Au1 Au09 116.38(19) . . ?
Au0E Au1 Au0A 107.12(18) . . ?
Au0E Au1 Au0B 75.21(14) . . ?
Au0E Au1 Au0C 62.35(13) . . ?
Au0E Au1 P00Q 135.2(3) . . ?
Au0E Au1 Au2 7.94(14) . . ?
P00Q Au1 Au06 151.8(3) . . ?
P00Q Au1 Au09 108.4(2) . . ?
P00Q Au1 Au0A 98.6(3) . . ?
P00Q Au1 Au0B 133.1(3) . . ?
P00Q Au1 Au0C 109.5(2) . . ?
P00Q Au1 Au2 138.8(3) . . ?
Au2 Au1 Au09 112.19(18) . . ?
Au2 Au1 Au0A 110.62(18) . . ?
Au2 Au1 Au0C 69.23(15) . . ?
Au06 Au2 Au0B 54.74(7) . . ?
Au06 Au2 Au0C 52.22(7) . . ?
Au07 Au2 Au06 57.48(9) . . ?
Au07 Au2 Au0B 106.41(13) . . ?
Au07 Au2 Au0C 58.69(10) . . ?
Au08 Au2 Au06 59.01(9) . . ?
Au08 Au2 Au07 62.17(9) . . ?
Au08 Au2 Au0B 61.16(10) . . ?
Au08 Au2 Au0C 105.09(14) . . ?
Au08 Au2 Au1 104.11(17) . . ?
Au0B Au2 Au0C 96.88(10) . . ?
Au0E Au2 Au06 61.6(5) . . ?
Au0E Au2 Au07 91.8(6) . . ?
Au0E Au2 Au08 120.2(5) . . ?
Au0E Au2 Au0B 79.8(5) . . ?
Au0E Au2 Au0C 34.0(5) . . ?
Au0E Au2 Au1 28.9(5) . . ?
Au0E Au2 C32 90.8(8) . . ?
Au1 Au2 Au06 55.57(12) . . ?
Au1 Au2 Au07 105.85(17) . . ?
Au1 Au2 Au0B 51.95(14) . . ?
Au1 Au2 Au0C 57.28(13) . . ?
C32 Au2 Au06 151.9(6) . . ?
C32 Au2 Au07 123.1(8) . . ?
C32 Au2 Au08 149.0(6) . . ?
C32 Au2 Au0B 129.9(8) . . ?
C32 Au2 Au0C 102.0(6) . . ?
C32 Au2 Au1 103.1(7) . . ?
C33 C2 P00K 120.0(8) . . ?
C33 C2 C4 120.0 . . ?
C4 C2 P00K 119.6(8) . . ?
C2 C33 H33 120.0 . . ?
C60 C33 C2 120.0 . . ?
C60 C33 H33 120.0 . . ?
C33 C60 H60 120.0 . . ?
C33 C60 C25 120.0 . . ?
C25 C60 H60 120.0 . . ?
C60 C25 H25 120.0 . . ?
C9 C25 C60 120.0 . . ?
C9 C25 H25 120.0 . . ?
C25 C9 H9 120.0 . . ?
C25 C9 C4 120.0 . . ?
C4 C9 H9 120.0 . . ?
C2 C4 H4 120.0 . . ?
C9 C4 C2 120.0 . . ?
C9 C4 H4 120.0 . . ?
C39 C23 H23 120.0 . . ?
C39 C23 C13 120.0 . . ?
C13 C23 H23 120.0 . . ?
C23 C39 H39 120.0 . . ?
C23 C39 C11 120.0 . . ?
C11 C39 H39 120.0 . . ?
C39 C11 H11 120.0 . . ?
C39 C11 C1 120.0 . . ?
C1 C11 H11 120.0 . . ?
O00R C1 C11 122.0(11) . . ?
O00R C1 C7 117.8(11) . . ?
C7 C1 C11 120.0 . . ?
C1 C7 P00K 115.6(8) . . ?
C1 C7 C13 120.0 . . ?
C13 C7 P00K 122.8(8) . . ?
C23 C13 H13 120.0 . . ?
C7 C13 C23 120.0 . . ?
C7 C13 H13 120.0 . . ?
C147 C125 P00Q 115.4(17) . . ?
C147 C125 C78 120.0 . . ?
C78 C125 P00Q 124.6(17) . . ?
O015 C147 C125 127(2) . . ?
O015 C147 C56 113(2) . . ?
C56 C147 C125 120.0 . . ?
C147 C56 H56 120.0 . . ?
C38 C56 C147 120.0 . . ?
C38 C56 H56 120.0 . . ?
C56 C38 H38 120.0 . . ?
C56 C38 C70 120.0 . . ?
C70 C38 H38 120.0 . . ?
C38 C70 H70 120.0 . . ?
C78 C70 C38 120.0 . . ?
C78 C70 H70 120.0 . . ?
C125 C78 H78 120.0 . . ?
C70 C78 C125 120.0 . . ?
C70 C78 H78 120.0 . . ?
O015 C5 C6 115.6(12) . . ?
O015 C5 C8 124.2(12) . . ?
C6 C5 C8 120.0 . . ?
C5 C6 P00L 117.3(8) . . ?
C5 C6 C3 120.0 . . ?
C3 C6 P00L 122.7(8) . . ?
C6 C3 H3 120.0 . . ?
C10 C3 C6 120.0 . . ?
C10 C3 H3 120.0 . . ?
C3 C10 H10 120.0 . . ?
C3 C10 C12 120.0 . . ?
C12 C10 H10 120.0 . . ?
C10 C12 H12 120.0 . . ?
C8 C12 C10 120.0 . . ?
C8 C12 H12 120.0 . . ?
C5 C8 H8 120.0 . . ?
C12 C8 C5 120.0 . . ?
C12 C8 H8 120.0 . . ?
C141 C175 H175 120.0 . . ?
C141 C175 C66 120.0 . . ?
C66 C175 H175 120.0 . . ?
C175 C141 C22 120.0 . . ?
C175 C141 C224 114(3) . . ?
C22 C141 C224 125(3) . . ?
C141 C22 H22 120.0 . . ?
C141 C22 C20 120.0 . . ?
C20 C22 H22 120.0 . . ?
C22 C20 H20 120.0 . . ?
C37 C20 C22 120.0 . . ?
C37 C20 H20 120.0 . . ?
C20 C37 S00P 120(2) . . ?
C20 C37 C66 120.0 . . ?
C66 C37 S00P 120(2) . . ?
C175 C66 H66 120.0 . . ?
C37 C66 C175 120.0 . . ?
C37 C66 H66 120.0 . . ?
Au2 C32 Au0E 18.57(13) . . ?
C36 C32 Au0E 111.6(15) . . ?
C36 C32 Au2 124.1(15) . . ?
C36 C32 C26 120.0 . . ?
C26 C32 Au0E 126.3(15) . . ?
C26 C32 Au2 115.9(15) . . ?
C32 C36 H36 120.0 . . ?
C40 C36 C32 120.0 . . ?
C40 C36 H36 120.0 . . ?
C36 C40 H40 120.0 . . ?
C36 C40 C41 120.0 . . ?
C41 C40 H40 120.0 . . ?
C40 C41 Cl1 126.4(17) . . ?
C42 C41 C40 120.0 . . ?
C42 C41 Cl1 113.6(17) . . ?
C41 C42 H42 120.0 . . ?
C41 C42 C26 120.0 . . ?
C26 C42 H42 120.0 . . ?
C32 C26 H26 120.0 . . ?
C42 C26 C32 120.0 . . ?
C42 C26 H26 120.0 . . ?
C24 C43 H43 120.0 . . ?
C24 C43 C80 120.0 . . ?
C80 C43 H43 120.0 . . ?
C43 C24 H24 120.0 . . ?
C27 C24 C43 120.0 . . ?
C27 C24 H24 120.0 . . ?
C24 C27 H27 120.0 . . ?
C132 C27 C24 120.0 . . ?
C132 C27 H27 120.0 . . ?
C27 C132 P00L 119.2(11) . . ?
C27 C132 C143 120.0 . . ?
C143 C132 P00L 120.4(11) . . ?
C132 C143 H143 120.0 . . ?
C132 C143 C80 120.0 . . ?
C80 C143 H143 120.0 . . ?
C43 C80 H80 120.0 . . ?
C143 C80 C43 120.0 . . ?
C143 C80 H80 120.0 . . ?
C47 C63 H63 120.0 . . ?
C47 C63 C46 120.0 . . ?
C46 C63 H63 120.0 . . ?
C63 C47 H47 120.0 . . ?
C67 C47 C63 120.0 . . ?
C67 C47 H47 120.0 . . ?
C47 C67 H67 120.0 . . ?
C34 C67 C47 120.0 . . ?
C34 C67 H67 120.0 . . ?
C67 C34 H34 120.0 . . ?
C67 C34 C45 120.0 . . ?
C45 C34 H34 120.0 . . ?
C34 C45 P00K 117.6(13) . . ?
C46 C45 P00K 122.2(13) . . ?
C46 C45 C34 120.0 . . ?
C63 C46 H46 120.0 . . ?
C45 C46 C63 120.0 . . ?
C45 C46 H46 120.0 . . ?
C48 C49 H49 120.0 . . ?
C48 C49 C14 120.0 . . ?
C14 C49 H49 120.0 . . ?
C49 C48 H48 120.0 . . ?
C49 C48 C30 120.0 . . ?
C30 C48 H48 120.0 . . ?
C48 C30 C44 120.1(18) . . ?
C29 C30 C48 120.0 . . ?
C29 C30 C44 119.9(18) . . ?
C30 C29 H29 120.0 . . ?
C30 C29 C21 120.0 . . ?
C21 C29 H29 120.0 . . ?
C29 C21 H21 120.0 . . ?
C14 C21 C29 120.0 . . ?
C14 C21 H21 120.0 . . ?
C49 C14 S00N 119.7(12) . . ?
C21 C14 S00N 119.7(12) . . ?
C21 C14 C49 120.0 . . ?
C79 C53 H53 120.0 . . ?
C79 C53 C52 120.0 . . ?
C52 C53 H53 120.0 . . ?
C53 C79 H79 120.0 . . ?
C53 C79 C65 120.0 . . ?
C65 C79 H79 120.0 . . ?
C79 C65 H65 120.0 . . ?
C79 C65 C54 120.0 . . ?
C54 C65 H65 120.0 . . ?
C65 C54 H54 120.0 . . ?
C65 C54 C55 120.0 . . ?
C55 C54 H54 120.0 . . ?
C54 C55 H55 120.0 . . ?
C52 C55 C54 120.0 . . ?
C52 C55 H55 120.0 . . ?
C53 C52 P00J 121.1(10) . . ?
C55 C52 P00J 118.6(10) . . ?
C55 C52 C53 120.0 . . ?
C74 C68 P00L 119.7(9) . . ?
C74 C68 C69 120.0 . . ?
C69 C68 P00L 119.9(9) . . ?
C68 C74 H74 120.0 . . ?
C73 C74 C68 120.0 . . ?
C73 C74 H74 120.0 . . ?
C74 C73 H73 120.0 . . ?
C74 C73 C71 120.0 . . ?
C71 C73 H73 120.0 . . ?
C73 C71 H71 120.0 . . ?
C73 C71 C72 120.0 . . ?
C72 C71 H71 120.0 . . ?
C71 C72 H72 120.0 . . ?
C71 C72 C69 120.0 . . ?
C69 C72 H72 120.0 . . ?
C68 C69 H69 120.0 . . ?
C72 C69 C68 120.0 . . ?
C72 C69 H69 120.0 . . ?
C86 C85 P00M 124.0(10) . . ?
C86 C85 C84 120.0 . . ?
C84 C85 P00M 115.9(10) . . ?
C85 C86 H86 120.0 . . ?
C87 C86 C85 120.0 . . ?
C87 C86 H86 120.0 . . ?
C86 C87 H87 120.0 . . ?
C88 C87 C86 120.0 . . ?
C88 C87 H87 120.0 . . ?
C87 C88 H88 120.0 . . ?
C87 C88 C89 120.0 . . ?
C89 C88 H88 120.0 . . ?
C88 C89 H89 120.0 . . ?
C84 C89 C88 120.0 . . ?
C84 C89 H89 120.0 . . ?
C85 C84 H84 120.0 . . ?
C89 C84 C85 120.0 . . ?
C89 C84 H84 120.0 . . ?
C83 C75 P00M 117.1(8) . . ?
C83 C75 C76 120.0 . . ?
C76 C75 P00M 122.9(8) . . ?
C75 C83 H83 120.0 . . ?
C75 C83 C82 120.0 . . ?
C82 C83 H83 120.0 . . ?
C83 C82 H82 120.0 . . ?
C81 C82 C83 120.0 . . ?
C81 C82 H82 120.0 . . ?
C82 C81 H81 120.0 . . ?
C77 C81 C82 120.0 . . ?
C77 C81 H81 120.0 . . ?
C81 C77 H77 120.0 . . ?
C81 C77 C76 120.0 . . ?
C76 C77 H77 120.0 . . ?
C75 C76 H76 120.0 . . ?
C77 C76 C75 120.0 . . ?
C77 C76 H76 120.0 . . ?
C141 C224 H22A 109.5 . . ?
C141 C224 H22B 109.5 . . ?
C141 C224 H22C 109.5 . . ?
H22A C224 H22B 109.5 . . ?
H22A C224 H22C 109.5 . . ?
H22B C224 H22C 109.5 . . ?
C30 C44 H44A 109.5 . . ?
C30 C44 H44B 109.5 . . ?
C30 C44 H44C 109.5 . . ?
H44A C44 H44B 109.5 . . ?
H44A C44 H44C 109.5 . . ?
H44B C44 H44C 109.5 . . ?
C15 C16 P00Q 119.0(14) . . ?
C15 C16 C17 120.0 . . ?
C17 C16 P00Q 120.9(14) . . ?
C16 C15 H15 120.0 . . ?
C28 C15 C16 120.0 . . ?
C28 C15 H15 120.0 . . ?
C15 C28 H28 120.0 . . ?
C19 C28 C15 120.0 . . ?
C19 C28 H28 120.0 . . ?
C28 C19 H19 120.0 . . ?
C28 C19 C18 120.0 . . ?
C18 C19 H19 120.0 . . ?
C19 C18 H18 120.0 . . ?
C17 C18 C19 120.0 . . ?
C17 C18 H18 120.0 . . ?
C16 C17 H17 120.0 . . ?
C18 C17 C16 120.0 . . ?
C18 C17 H17 120.0 . . ?
C31 C91 H91 120.0 . . ?
C31 C91 C154 120.0 . . ?
C154 C91 H91 120.0 . . ?
C91 C31 P00Q 112.2(18) . . ?
C35 C31 P00Q 127.0(18) . . ?
C35 C31 C91 120.0 . . ?
C31 C35 H35 120.0 . . ?
C59 C35 C31 120.0 . . ?
C59 C35 H35 120.0 . . ?
C35 C59 H59 120.0 . . ?
C90 C59 C35 120.0 . . ?
C90 C59 H59 120.0 . . ?
C59 C90 H90 120.0 . . ?
C154 C90 C59 120.0 . . ?
C154 C90 H90 120.0 . . ?
C91 C154 H154 120.0 . . ?
C90 C154 C91 120.0 . . ?
C90 C154 H154 120.0 . . ?
C62 C64 H64 120.0 . . ?
C62 C64 C57 120.0 . . ?
C57 C64 H64 120.0 . . ?
C64 C62 H62 120.0 . . ?
C64 C62 C216 120.0 . . ?
C216 C62 H62 120.0 . . ?
C62 C216 H216 120.0 . . ?
C62 C216 C61 120.0 . . ?
C61 C216 H216 120.0 . . ?
C216 C61 H61 120.0 . . ?
C58 C61 C216 120.0 . . ?
C58 C61 H61 120.0 . . ?
C61 C58 P00J 120.6(11) . . ?
C57 C58 P00J 119.2(11) . . ?
C57 C58 C61 120.0 . . ?
O00T C57 C64 123.8(14) . . ?
O00T C57 C58 116.0(14) . . ?
C58 C57 C64 120.0 . . ?

loop_
_geom_bond_atom_site_label_1
_geom_bond_atom_site_label_2
_geom_bond_distance
_geom_bond_site_symmetry_2
_geom_bond_publ_flag
Au01 Au02 2.9816(9) . ?
Au01 Au03 2.8941(9) . ?
Au01 Au04 3.0366(11) . ?
Au01 Au05 2.8490(9) . ?
Au01 Au06 2.7733(10) . ?
Au01 Au09 2.9187(10) . ?
Au01 Au0A 2.8159(10) . ?
Au01 S00G 2.423(4) . ?
Au02 Au04 2.9403(9) . ?
Au02 Au05 2.8904(11) . ?
Au02 Au06 2.7552(9) . ?
Au02 Au07 2.8390(9) . ?
Au02 Au08 2.9085(10) . ?
Au02 P00I 2.288(4) . ?
Au03 Au04 2.9418(9) . ?
Au03 S00G 2.318(4) . ?
Au03 S00H 2.313(4) . ?
Au04 Au06 2.7808(10) . ?
Au04 Au08 2.8743(9) . ?
Au04 Au09 2.8853(11) . ?
Au04 Au0B 2.8543(10) . ?
Au04 S00H 2.408(4) . ?
Au05 Au06 2.7797(10) . ?
Au05 Au07 3.0136(11) . ?
Au05 Au0A 2.9254(9) . ?
Au05 Au0C 2.9116(10) . ?
Au05 P00J 2.292(4) . ?
Au06 Au07 2.7872(9) . ?
Au06 Au08 2.7920(13) . ?
Au06 Au09 2.7946(9) . ?
Au06 Au0A 2.7500(13) . ?
Au06 Au0B 2.7433(10) . ?
Au06 Au0C 2.7664(11) . ?
Au06 Au0E 2.7099(18) . ?
Au06 Au1 2.700(5) . ?
Au07 Au08 2.8547(11) . ?
Au07 Au0C 3.0272(13) . ?
Au07 Au0E 2.9269(18) . ?
Au07 Au0F 2.9031(13) . ?
Au07 S00N 2.417(4) . ?
Au07 Au2 2.833(5) . ?
Au08 Au0B 2.9118(12) . ?
Au08 Au0E 3.070(2) . ?
Au08 P00K 2.294(6) . ?
Au08 Au2 2.690(4) . ?
Au09 Au0A 2.9458(11) . ?
Au09 Au0B 2.8527(13) . ?
Au09 Au0D 3.0192(14) . ?
Au09 C00V 2.070(7) . ?
Au09 Au1 3.181(5) . ?
Au0A Au0C 2.8879(12) . ?
Au0A Au0D 2.7924(16) . ?
Au0A P00M 2.277(6) . ?
Au0A Au1 3.317(5) . ?
Au0B Au0D 3.0709(19) . ?
Au0B Au0E 2.9623(19) . ?
Au0B P00L 2.277(5) . ?
Au0B Au1 2.561(6) . ?
Au0B Au2 3.008(5) . ?
Au0C Au0D 2.8494(14) . ?
Au0C Au0E 2.775(2) . ?
Au0C Au0F 2.9296(12) . ?
Au0C S00P 2.407(5) . ?
Au0C Au1 2.961(5) . ?
Au0C Au2 3.290(5) . ?
Au0D Au0E 2.852(2) . ?
Au0D P00Q 2.272(6) . ?
Au0D Au1 0.727(4) . ?
Au0E Au1 2.280(4) . ?
Au0E Au2 0.651(3) . ?
Au0E C32 2.045(9) . ?
Au0F S00N 2.325(6) . ?
Au0F S00P 2.289(7) . ?
S00G C014 1.777(7) . ?
S00H C011 1.807(8) . ?
P00I C00Y 1.817(8) . ?
P00I C010 1.843(9) . ?
P00I C012 1.827(8) . ?
P00J C01M 1.796(10) . ?
P00J C52 1.846(11) . ?
P00J C58 1.804(13) . ?
P00K C2 1.834(11) . ?
P00K C7 1.823(11) . ?
P00K C45 1.761(15) . ?
P00L C6 1.854(11) . ?
P00L C132 1.817(13) . ?
P00L C68 1.762(12) . ?
P00M C028 1.869(12) . ?
P00M C85 1.824(12) . ?
P00M C75 1.826(11) . ?
S00N C14 1.736(13) . ?
Cl00 C017 1.741(8) . ?
S00P C37 1.69(2) . ?
P00Q Au1 2.555(9) . ?
P00Q C125 1.740(19) . ?
P00Q C16 1.836(17) . ?
P00Q C31 1.847(18) . ?
O00R C01I 1.339(14) . ?
O00R C1 1.338(13) . ?
O00T C01A 1.367(17) . ?
O00T C57 1.368(18) . ?
C00V C00X 1.3900 . ?
C00V C01G 1.3900 . ?
C00X H00X 0.9300 . ?
C00X C016 1.3900 . ?
C016 H016 0.9300 . ?
C016 C017 1.3900 . ?
C017 C01N 1.3900 . ?
C01N H01N 0.9300 . ?
C01N C01G 1.3900 . ?
C01G H01G 0.9300 . ?
O015 C147 1.33(2) . ?
O015 C5 1.372(16) . ?
C019 H019 0.9300 . ?
C019 C026 1.3900 . ?
C019 C00Y 1.3900 . ?
C026 H026 0.9300 . ?
C026 C01X 1.3900 . ?
C01X H01X 0.9300 . ?
C01X C01B 1.3900 . ?
C01B H01B 0.9300 . ?
C01B C00W 1.3900 . ?
C00W H00W 0.9300 . ?
C00W C00Y 1.3900 . ?
C01D C01Q 1.3900 . ?
C01D C01R 1.3900 . ?
C01D C022 1.53(2) . ?
C01Q H01Q 0.9300 . ?
C01Q C023 1.3900 . ?
C023 H023 0.9300 . ?
C023 C011 1.3900 . ?
C011 C00Z 1.3900 . ?
C00Z H00Z 0.9300 . ?
C00Z C01R 1.3900 . ?
C01R H01R 0.9300 . ?
C01I C010 1.3900 . ?
C01I C029 1.3900 . ?
C010 C01E 1.3900 . ?
C01E H01E 0.9300 . ?
C01E C024 1.3900 . ?
C024 H024 0.9300 . ?
C024 C02U 1.3900 . ?
C02U H02U 0.9300 . ?
C02U C029 1.3900 . ?
C029 H029 0.9300 . ?
C01S H01S 0.9300 . ?
C01S C014 1.3900 . ?
C01S C01Z 1.3900 . ?
C014 C013 1.3900 . ?
C013 H013 0.9300 . ?
C013 C01H 1.3900 . ?
C01H H01H 0.9300 . ?
C01H C01P 1.3900 . ?
C01P C01Z 1.3900 . ?
C01P C033 1.52(2) . ?
C01Z H01Z 0.9300 . ?
C01U H01U 0.9300 . ?
C01U C01C 1.3900 . ?
C01U C02Z 1.3900 . ?
C01C H01C 0.9300 . ?
C01C C01M 1.3900 . ?
C01M C020 1.3900 . ?
C020 H020 0.9300 . ?
C020 C032 1.3900 . ?
C032 H032 0.9300 . ?
C032 C02Z 1.3900 . ?
C02Z H02Z 0.9300 . ?
C021 H021 0.9300 . ?
C021 C50 1.3900 . ?
C021 C012 1.3900 . ?
C50 H50 0.9300 . ?
C50 C51 1.3900 . ?
C51 H51 0.9300 . ?
C51 C02C 1.3900 . ?
C02C H02C 0.9300 . ?
C02C C01J 1.3900 . ?
C01J H01J 0.9300 . ?
C01J C012 1.3900 . ?
C022 H02A 0.9600 . ?
C022 H02B 0.9600 . ?
C022 H02D 0.9600 . ?
C028 C01A 1.3900 . ?
C028 C02G 1.3900 . ?
C01A C01V 1.3900 . ?
C01V H01V 0.9300 . ?
C01V C01Y 1.3900 . ?
C01Y H01Y 0.9300 . ?
C01Y C02P 1.3900 . ?
C02P H02P 0.9300 . ?
C02P C02G 1.3900 . ?
C02G H02G 0.9300 . ?
C033 H03A 0.9600 . ?
C033 H03B 0.9600 . ?
C033 H03C 0.9600 . ?
Au1 Au2 2.828(5) . ?
Au2 C32 1.929(11) . ?
C2 C33 1.3900 . ?
C2 C4 1.3900 . ?
C33 H33 0.9300 . ?
C33 C60 1.3900 . ?
C60 H60 0.9300 . ?
C60 C25 1.3900 . ?
C25 H25 0.9300 . ?
C25 C9 1.3900 . ?
C9 H9 0.9300 . ?
C9 C4 1.3900 . ?
C4 H4 0.9300 . ?
C23 H23 0.9300 . ?
C23 C39 1.3900 . ?
C23 C13 1.3900 . ?
C39 H39 0.9300 . ?
C39 C11 1.3900 . ?
C11 H11 0.9300 . ?
C11 C1 1.3900 . ?
C1 C7 1.3900 . ?
C7 C13 1.3900 . ?
C13 H13 0.9300 . ?
C125 C147 1.3900 . ?
C125 C78 1.3900 . ?
C147 C56 1.3900 . ?
C56 H56 0.9300 . ?
C56 C38 1.3900 . ?
C38 H38 0.9300 . ?
C38 C70 1.3900 . ?
C70 H70 0.9300 . ?
C70 C78 1.3900 . ?
C78 H78 0.9300 . ?
C5 C6 1.3900 . ?
C5 C8 1.3900 . ?
C6 C3 1.3900 . ?
C3 H3 0.9300 . ?
C3 C10 1.3900 . ?
C10 H10 0.9300 . ?
C10 C12 1.3900 . ?
C12 H12 0.9300 . ?
C12 C8 1.3900 . ?
C8 H8 0.9300 . ?
C175 H175 0.9300 . ?
C175 C141 1.3900 . ?
C175 C66 1.3900 . ?
C141 C22 1.3900 . ?
C141 C224 1.71(4) . ?
C22 H22 0.9300 . ?
C22 C20 1.3900 . ?
C20 H20 0.9300 . ?
C20 C37 1.3900 . ?
C37 C66 1.3900 . ?
C66 H66 0.9300 . ?
C32 C36 1.3900 . ?
C32 C26 1.3900 . ?
C36 H36 0.9300 . ?
C36 C40 1.3900 . ?
C40 H40 0.9300 . ?
C40 C41 1.3900 . ?
C41 C42 1.3900 . ?
C41 Cl1 1.810(15) . ?
C42 H42 0.9300 . ?
C42 C26 1.3900 . ?
C26 H26 0.9300 . ?
C43 H43 0.9300 . ?
C43 C24 1.3900 . ?
C43 C80 1.3900 . ?
C24 H24 0.9300 . ?
C24 C27 1.3900 . ?
C27 H27 0.9300 . ?
C27 C132 1.3900 . ?
C132 C143 1.3900 . ?
C143 H143 0.9300 . ?
C143 C80 1.3900 . ?
C80 H80 0.9300 . ?
C63 H63 0.9300 . ?
C63 C47 1.3900 . ?
C63 C46 1.3900 . ?
C47 H47 0.9300 . ?
C47 C67 1.3900 . ?
C67 H67 0.9300 . ?
C67 C34 1.3900 . ?
C34 H34 0.9300 . ?
C34 C45 1.3900 . ?
C45 C46 1.3900 . ?
C46 H46 0.9300 . ?
C49 H49 0.9300 . ?
C49 C48 1.3900 . ?
C49 C14 1.3900 . ?
C48 H48 0.9300 . ?
C48 C30 1.3900 . ?
C30 C29 1.3900 . ?
C30 C44 1.57(3) . ?
C29 H29 0.9300 . ?
C29 C21 1.3900 . ?
C21 H21 0.9300 . ?
C21 C14 1.3900 . ?
C53 H53 0.9300 . ?
C53 C79 1.3900 . ?
C53 C52 1.3900 . ?
C79 H79 0.9300 . ?
C79 C65 1.3900 . ?
C65 H65 0.9300 . ?
C65 C54 1.3900 . ?
C54 H54 0.9300 . ?
C54 C55 1.3900 . ?
C55 H55 0.9300 . ?
C55 C52 1.3900 . ?
C68 C74 1.3900 . ?
C68 C69 1.3900 . ?
C74 H74 0.9300 . ?
C74 C73 1.3900 . ?
C73 H73 0.9300 . ?
C73 C71 1.3900 . ?
C71 H71 0.9300 . ?
C71 C72 1.3900 . ?
C72 H72 0.9300 . ?
C72 C69 1.3900 . ?
C69 H69 0.9300 . ?
C85 C86 1.3900 . ?
C85 C84 1.3900 . ?
C86 H86 0.9300 . ?
C86 C87 1.3900 . ?
C87 H87 0.9300 . ?
C87 C88 1.3900 . ?
C88 H88 0.9300 . ?
C88 C89 1.3900 . ?
C89 H89 0.9300 . ?
C89 C84 1.3900 . ?
C84 H84 0.9300 . ?
C75 C83 1.3900 . ?
C75 C76 1.3900 . ?
C83 H83 0.9300 . ?
C83 C82 1.3900 . ?
C82 H82 0.9300 . ?
C82 C81 1.3900 . ?
C81 H81 0.9300 . ?
C81 C77 1.3900 . ?
C77 H77 0.9300 . ?
C77 C76 1.3900 . ?
C76 H76 0.9300 . ?
C224 H22A 0.9600 . ?
C224 H22B 0.9600 . ?
C224 H22C 0.9600 . ?
C44 H44A 0.9600 . ?
C44 H44B 0.9600 . ?
C44 H44C 0.9600 . ?
C16 C15 1.3900 . ?
C16 C17 1.3900 . ?
C15 H15 0.9300 . ?
C15 C28 1.3900 . ?
C28 H28 0.9300 . ?
C28 C19 1.3900 . ?
C19 H19 0.9300 . ?
C19 C18 1.3900 . ?
C18 H18 0.9300 . ?
C18 C17 1.3900 . ?
C17 H17 0.9300 . ?
C91 H91 0.9300 . ?
C91 C31 1.3900 . ?
C91 C154 1.3900 . ?
C31 C35 1.3900 . ?
C35 H35 0.9300 . ?
C35 C59 1.3900 . ?
C59 H59 0.9300 . ?
C59 C90 1.3900 . ?
C90 H90 0.9300 . ?
C90 C154 1.3900 . ?
C154 H154 0.9300 . ?
C64 H64 0.9300 . ?
C64 C62 1.3900 . ?
C64 C57 1.3900 . ?
C62 H62 0.9300 . ?
C62 C216 1.3900 . ?
C216 H216 0.9300 . ?
C216 C61 1.3900 . ?
C61 H61 0.9300 . ?
C61 C58 1.3900 . ?
C58 C57 1.3900 . ?

loop_
_geom_torsion_atom_site_label_1
_geom_torsion_atom_site_label_2
_geom_torsion_atom_site_label_3
_geom_torsion_atom_site_label_4
_geom_torsion
_geom_torsion_site_symmetry_1
_geom_torsion_site_symmetry_2
_geom_torsion_site_symmetry_3
_geom_torsion_site_symmetry_4
_geom_torsion_publ_flag
Au01 S00G C014 C01S 72.2(6) . . . . ?
Au01 S00G C014 C013 -114.9(6) . . . . ?
Au02 P00I C00Y C019 112.2(5) . . . . ?
Au02 P00I C00Y C00W -61.0(6) . . . . ?
Au02 P00I C010 C01I -60.5(7) . . . . ?
Au02 P00I C010 C01E 119.9(6) . . . . ?
Au02 P00I C012 C021 0.2(8) . . . . ?
Au02 P00I C012 C01J -179.5(5) . . . . ?
Au03 S00G C014 C01S 152.2(5) . . . . ?
Au03 S00G C014 C013 -34.9(7) . . . . ?
Au03 S00H C011 C023 -46.5(6) . . . . ?
Au03 S00H C011 C00Z 126.2(5) . . . . ?
Au04 S00H C011 C023 33.1(7) . . . . ?
Au04 S00H C011 C00Z -154.2(5) . . . . ?
Au05 P00J C01M C01C -1.9(8) . . . . ?
Au05 P00J C01M C020 174.9(5) . . . . ?
Au05 P00J C52 C53 -171.9(8) . . . . ?
Au05 P00J C52 C55 14.1(11) . . . . ?
Au05 P00J C58 C61 124.2(9) . . . . ?
Au05 P00J C58 C57 -60.3(10) . . . . ?
Au06 Au0D Au1 Au09 -52.59(19) . . . . ?
Au06 Au0D Au1 Au0A 3.5(6) . . . . ?
Au06 Au0D Au1 Au0B -56.3(4) . . . . ?
Au06 Au0D Au1 Au0C 56.03(16) . . . . ?
Au06 Au0D Au1 Au0E 55.7(6) . . . . ?
Au06 Au0D Au1 P00Q -179.16(16) . . . . ?
Au06 Au0D Au1 Au2 48.9(8) . . . . ?
Au06 Au0E Au2 Au07 51.1(3) . . . . ?
Au06 Au0E Au2 Au08 -7.5(7) . . . . ?
Au06 Au0E Au2 Au0B -55.3(2) . . . . ?
Au06 Au0E Au2 Au0C 63.7(6) . . . . ?
Au06 Au0E Au2 Au1 -69.5(7) . . . . ?
Au06 Au0E Au2 C32 174.2(7) . . . . ?
Au07 Au0E Au2 Au06 -51.1(3) . . . . ?
Au07 Au0E Au2 Au08 -58.5(4) . . . . ?
Au07 Au0E Au2 Au0B -106.35(11) . . . . ?
Au07 Au0E Au2 Au0C 12.6(7) . . . . ?
Au07 Au0E Au2 Au1 -120.6(7) . . . . ?
Au07 Au0E Au2 C32 123.2(8) . . . . ?
Au07 S00N C14 C49 -109.2(10) . . . . ?
Au07 S00N C14 C21 79.0(10) . . . . ?
Au08 Au0E Au2 Au06 7.5(7) . . . . ?
Au08 Au0E Au2 Au07 58.5(4) . . . . ?
Au08 Au0E Au2 Au0B -47.8(5) . . . . ?
Au08 Au0E Au2 Au0C 71.2(9) . . . . ?
Au08 Au0E Au2 Au1 -62.1(11) . . . . ?
Au08 Au0E Au2 C32 -178.3(9) . . . . ?
Au08 P00K C2 C33 165.8(6) . . . . ?
Au08 P00K C2 C4 -6.7(10) . . . . ?
Au08 P00K C7 C1 -64.8(8) . . . . ?
Au08 P00K C7 C13 129.6(7) . . . . ?
Au08 P00K C45 C34 -47.8(12) . . . . ?
Au08 P00K C45 C46 136.9(9) . . . . ?
Au09 Au0D Au1 Au06 52.59(19) . . . . ?
Au09 Au0D Au1 Au0A 56.1(4) . . . . ?
Au09 Au0D Au1 Au0B -3.7(6) . . . . ?
Au09 Au0D Au1 Au0C 108.62(8) . . . . ?
Au09 Au0D Au1 Au0E 108.3(7) . . . . ?
Au09 Au0D Au1 P00Q -126.6(3) . . . . ?
Au09 Au0D Au1 Au2 101.5(8) . . . . ?
Au09 C00V C00X C016 179.7(7) . . . . ?
Au09 C00V C01G C01N -179.7(7) . . . . ?
Au0A Au0D Au1 Au06 -3.5(6) . . . . ?
Au0A Au0D Au1 Au09 -56.1(4) . . . . ?
Au0A Au0D Au1 Au0B -59.8(8) . . . . ?
Au0A Au0D Au1 Au0C 52.5(4) . . . . ?
Au0A Au0D Au1 Au0E 52.3(11) . . . . ?
Au0A Au0D Au1 P00Q 177.4(6) . . . . ?
Au0A Au0D Au1 Au2 45.5(12) . . . . ?
Au0A P00M C028 C01A -59.6(7) . . . . ?
Au0A P00M C028 C02G 121.9(6) . . . . ?
Au0A P00M C85 C86 169.0(7) . . . . ?
Au0A P00M C85 C84 -7.3(10) . . . . ?
Au0A P00M C75 C83 -54.8(9) . . . . ?
Au0A P00M C75 C76 127.3(7) . . . . ?
Au0B Au0D Au1 Au06 56.3(4) . . . . ?
Au0B Au0D Au1 Au09 3.7(6) . . . . ?
Au0B Au0D Au1 Au0A 59.8(8) . . . . ?
Au0B Au0D Au1 Au0C 112.4(5) . . . . ?
Au0B Au0D Au1 Au0E 112.1(10) . . . . ?
Au0B Au0D Au1 P00Q -122.8(5) . . . . ?
Au0B Au0D Au1 Au2 105.3(11) . . . . ?
Au0B Au0E Au2 Au06 55.3(2) . . . . ?
Au0B Au0E Au2 Au07 106.35(11) . . . . ?
Au0B Au0E Au2 Au08 47.8(5) . . . . ?
Au0B Au0E Au2 Au0C 119.0(6) . . . . ?
Au0B Au0E Au2 Au1 -14.2(8) . . . . ?
Au0B Au0E Au2 C32 -130.5(7) . . . . ?
Au0B P00L C6 C5 -54.9(8) . . . . ?
Au0B P00L C6 C3 126.4(8) . . . . ?
Au0B P00L C132 C27 -23.7(11) . . . . ?
Au0B P00L C132 C143 163.5(7) . . . . ?
Au0B P00L C68 C74 -47.1(9) . . . . ?
Au0B P00L C68 C69 140.1(7) . . . . ?
Au0C Au0D Au1 Au06 -56.03(16) . . . . ?
Au0C Au0D Au1 Au09 -108.62(8) . . . . ?
Au0C Au0D Au1 Au0A -52.5(4) . . . . ?
Au0C Au0D Au1 Au0B -112.4(5) . . . . ?
Au0C Au0D Au1 Au0E -0.3(7) . . . . ?
Au0C Au0D Au1 P00Q 124.8(2) . . . . ?
Au0C Au0D Au1 Au2 -7.1(9) . . . . ?
Au0C Au0E Au2 Au06 -63.7(6) . . . . ?
Au0C Au0E Au2 Au07 -12.6(7) . . . . ?
Au0C Au0E Au2 Au08 -71.2(9) . . . . ?
Au0C Au0E Au2 Au0B -119.0(6) . . . . ?
Au0C Au0E Au2 Au1 -133.2(13) . . . . ?
Au0C Au0E Au2 C32 110.5(9) . . . . ?
Au0C S00P C37 C20 -152.3(12) . . . . ?
Au0C S00P C37 C66 22.4(18) . . . . ?
Au0D Au0E Au2 Au06 58.6(9) . . . . ?
Au0D Au0E Au2 Au07 109.7(10) . . . . ?
Au0D Au0E Au2 Au08 51.2(14) . . . . ?
Au0D Au0E Au2 Au0B 3.3(10) . . . . ?
Au0D Au0E Au2 Au0C 122.3(14) . . . . ?
Au0D Au0E Au2 Au1 -10.9(4) . . . . ?
Au0D Au0E Au2 C32 -127.1(12) . . . . ?
Au0D P00Q C125 C147 -50.5(14) . . . . ?
Au0D P00Q C125 C78 127.9(12) . . . . ?
Au0D P00Q C16 C15 -5.5(14) . . . . ?
Au0D P00Q C16 C17 178.3(8) . . . . ?
Au0D P00Q C31 C91 -69.7(11) . . . . ?
Au0D P00Q C31 C35 120.2(12) . . . . ?
Au0E Au0D Au1 Au06 -55.7(6) . . . . ?
Au0E Au0D Au1 Au09 -108.3(7) . . . . ?
Au0E Au0D Au1 Au0A -52.3(11) . . . . ?
Au0E Au0D Au1 Au0B -112.1(10) . . . . ?
Au0E Au0D Au1 Au0C 0.3(7) . . . . ?
Au0E Au0D Au1 P00Q 125.1(6) . . . . ?
Au0E Au0D Au1 Au2 -6.8(3) . . . . ?
Au0E C32 C36 C40 -164.4(12) . . . . ?
Au0E C32 C26 C42 161.9(14) . . . . ?
Au0F S00N C14 C49 -28.4(11) . . . . ?
Au0F S00N C14 C21 159.8(8) . . . . ?
Au0F S00P C37 C20 125.6(13) . . . . ?
Au0F S00P C37 C66 -59.7(15) . . . . ?
S00G C014 C013 C01H -172.7(9) . . . . ?
S00H C011 C00Z C01R -172.9(8) . . . . ?
P00I C010 C01E C024 179.6(9) . . . . ?
P00J C01M C020 C032 -176.8(9) . . . . ?
P00J C58 C57 O00T 9.0(16) . . . . ?
P00J C58 C57 C64 -175.5(13) . . . . ?
P00K C2 C33 C60 -172.4(11) . . . . ?
P00K C2 C4 C9 172.5(11) . . . . ?
P00K C7 C13 C23 165.0(11) . . . . ?
P00K C45 C46 C63 175.1(15) . . . . ?
P00L C6 C3 C10 178.7(11) . . . . ?
P00L C132 C143 C80 172.7(13) . . . . ?
P00L C68 C74 C73 -172.8(11) . . . . ?
P00L C68 C69 C72 172.8(11) . . . . ?
P00M C028 C01A O00T 8.5(10) . . . . ?
P00M C028 C01A C01V -178.6(9) . . . . ?
P00M C028 C02G C02P 178.5(9) . . . . ?
P00M C85 C86 C87 -176.2(12) . . . . ?
P00M C85 C84 C89 176.5(12) . . . . ?
P00M C75 C83 C82 -177.9(12) . . . . ?
P00M C75 C76 C77 177.8(12) . . . . ?
Cl00 C017 C01N C01G 178.5(9) . . . . ?
S00P C37 C66 C175 -175(2) . . . . ?
P00Q Au0D Au1 Au06 179.16(16) . . . . ?
P00Q Au0D Au1 Au09 126.6(3) . . . . ?
P00Q Au0D Au1 Au0A -177.4(6) . . . . ?
P00Q Au0D Au1 Au0B 122.8(5) . . . . ?
P00Q Au0D Au1 Au0C -124.8(2) . . . . ?
P00Q Au0D Au1 Au0E -125.1(6) . . . . ?
P00Q Au0D Au1 Au2 -131.9(8) . . . . ?
P00Q C125 C147 O015 7(2) . . . . ?
P00Q C125 C147 C56 178.5(17) . . . . ?
P00Q C125 C78 C70 -178.3(19) . . . . ?
P00Q C16 C15 C28 -176.2(15) . . . . ?
P00Q C16 C17 C18 176.2(15) . . . . ?
P00Q C31 C35 C59 169.4(17) . . . . ?
O00R C01I C010 P00I 4.0(11) . . . . ?
O00R C01I C010 C01E -176.4(12) . . . . ?
O00R C01I C029 C02U 176.4(12) . . . . ?
O00R C1 C7 P00K 19.7(12) . . . . ?
O00R C1 C7 C13 -174.3(13) . . . . ?
O00T C01A C01V C01Y 172.5(12) . . . . ?
C00V C00X C016 C017 0.0 . . . . ?
C00X C00V C01G C01N 0.0 . . . . ?
C00X C016 C017 Cl00 -178.5(9) . . . . ?
C00X C016 C017 C01N 0.0 . . . . ?
C016 C017 C01N C01G 0.0 . . . . ?
C017 C01N C01G C00V 0.0 . . . . ?
C01G C00V C00X C016 0.0 . . . . ?
O015 C147 C56 C38 172(2) . . . . ?
O015 C5 C6 P00L -3.8(13) . . . . ?
O015 C5 C6 C3 175.0(15) . . . . ?
O015 C5 C8 C12 -174.5(17) . . . . ?
C019 C026 C01X C01B 0.0 . . . . ?
C026 C019 C00Y P00I -173.2(7) . . . . ?
C026 C019 C00Y C00W 0.0 . . . . ?
C026 C01X C01B C00W 0.0 . . . . ?
C01X C01B C00W C00Y 0.0 . . . . ?
C01B C00W C00Y P00I 173.3(7) . . . . ?
C01B C00W C00Y C019 0.0 . . . . ?
C00Y P00I C010 C01I 175.6(6) . . . . ?
C00Y P00I C010 C01E -3.9(9) . . . . ?
C00Y P00I C012 C021 123.0(7) . . . . ?
C00Y P00I C012 C01J -56.7(8) . . . . ?
C00Y C019 C026 C01X 0.0 . . . . ?
C01D C01Q C023 C011 0.0 . . . . ?
C01Q C01D C01R C00Z 0.0 . . . . ?
C01Q C023 C011 S00H 172.4(9) . . . . ?
C01Q C023 C011 C00Z 0.0 . . . . ?
C023 C011 C00Z C01R 0.0 . . . . ?
C011 C00Z C01R C01D 0.0 . . . . ?
C01R C01D C01Q C023 0.0 . . . . ?
C01I O00R C1 C11 27.4(17) . . . . ?
C01I O00R C1 C7 -158.4(10) . . . . ?
C01I C010 C01E C024 0.0 . . . . ?
C010 P00I C00Y C019 -121.3(6) . . . . ?
C010 P00I C00Y C00W 65.4(7) . . . . ?
C010 P00I C012 C021 -125.0(7) . . . . ?
C010 P00I C012 C01J 55.3(8) . . . . ?
C010 C01I C029 C02U 0.0 . . . . ?
C010 C01E C024 C02U 0.0 . . . . ?
C01E C024 C02U C029 0.0 . . . . ?
C024 C02U C029 C01I 0.0 . . . . ?
C029 C01I C010 P00I -179.6(8) . . . . ?
C029 C01I C010 C01E 0.0 . . . . ?
C01S C014 C013 C01H 0.0 . . . . ?
C014 C01S C01Z C01P 0.0 . . . . ?
C014 C013 C01H C01P 0.0 . . . . ?
C013 C01H C01P C01Z 0.0 . . . . ?
C013 C01H C01P C033 -179.6(15) . . . . ?
C01H C01P C01Z C01S 0.0 . . . . ?
C01Z C01S C014 S00G 173.0(8) . . . . ?
C01Z C01S C014 C013 0.0 . . . . ?
C01U C01C C01M P00J 176.9(8) . . . . ?
C01U C01C C01M C020 0.0 . . . . ?
C01C C01U C02Z C032 0.0 . . . . ?
C01C C01M C020 C032 0.0 . . . . ?
C01M P00J C52 C53 61.0(11) . . . . ?
C01M P00J C52 C55 -113.0(10) . . . . ?
C01M P00J C58 C61 -111.4(10) . . . . ?
C01M P00J C58 C57 64.2(10) . . . . ?
C01M C020 C032 C02Z 0.0 . . . . ?
C020 C032 C02Z C01U 0.0 . . . . ?
C02Z C01U C01C C01M 0.0 . . . . ?
C021 C50 C51 C02C 0.0 . . . . ?
C50 C021 C012 P00I -179.7(9) . . . . ?
C50 C021 C012 C01J 0.0 . . . . ?
C50 C51 C02C C01J 0.0 . . . . ?
C51 C02C C01J C012 0.0 . . . . ?
C02C C01J C012 P00I 179.7(9) . . . . ?
C02C C01J C012 C021 0.0 . . . . ?
C012 P00I C00Y C019 -14.1(7) . . . . ?
C012 P00I C00Y C00W 172.7(6) . . . . ?
C012 P00I C010 C01I 65.5(7) . . . . ?
C012 P00I C010 C01E -114.1(8) . . . . ?
C012 C021 C50 C51 0.0 . . . . ?
C022 C01D C01Q C023 -178.6(13) . . . . ?
C022 C01D C01R C00Z 178.5(14) . . . . ?
C028 P00M C85 C86 44.6(10) . . . . ?
C028 P00M C85 C84 -131.8(9) . . . . ?
C028 P00M C75 C83 69.2(9) . . . . ?
C028 P00M C75 C76 -108.7(9) . . . . ?
C028 C01A C01V C01Y 0.0 . . . . ?
C01A O00T C57 C64 50(2) . . . . ?
C01A O00T C57 C58 -134.9(12) . . . . ?
C01A C028 C02G C02P 0.0 . . . . ?
C01A C01V C01Y C02P 0.0 . . . . ?
C01V C01Y C02P C02G 0.0 . . . . ?
C01Y C02P C02G C028 0.0 . . . . ?
C02G C028 C01A O00T -172.9(11) . . . . ?
C02G C028 C01A C01V 0.0 . . . . ?
C033 C01P C01Z C01S 179.6(15) . . . . ?
Au1 Au0E Au2 Au06 69.5(7) . . . . ?
Au1 Au0E Au2 Au07 120.6(7) . . . . ?
Au1 Au0E Au2 Au08 62.1(11) . . . . ?
Au1 Au0E Au2 Au0B 14.2(8) . . . . ?
Au1 Au0E Au2 Au0C 133.2(13) . . . . ?
Au1 Au0E Au2 C32 -116.2(10) . . . . ?
Au1 P00Q C125 C147 -49.9(12) . . . . ?
Au1 P00Q C125 C78 128.5(13) . . . . ?
Au1 P00Q C16 C15 -22.9(14) . . . . ?
Au1 P00Q C16 C17 160.9(8) . . . . ?
Au1 P00Q C31 C91 -54.7(12) . . . . ?
Au1 P00Q C31 C35 135.2(11) . . . . ?
Au2 C32 C36 C40 -179.9(14) . . . . ?
Au2 C32 C26 C42 179.9(13) . . . . ?
C2 P00K C7 C1 61.3(8) . . . . ?
C2 P00K C7 C13 -104.3(9) . . . . ?
C2 P00K C45 C34 -178.5(10) . . . . ?
C2 P00K C45 C46 6.2(13) . . . . ?
C2 C33 C60 C25 0.0 . . . . ?
C33 C2 C4 C9 0.0 . . . . ?
C33 C60 C25 C9 0.0 . . . . ?
C60 C25 C9 C4 0.0 . . . . ?
C25 C9 C4 C2 0.0 . . . . ?
C4 C2 C33 C60 0.0 . . . . ?
C23 C39 C11 C1 0.0 . . . . ?
C39 C23 C13 C7 0.0 . . . . ?
C39 C11 C1 O00R 174.0(14) . . . . ?
C39 C11 C1 C7 0.0 . . . . ?
C11 C1 C7 P00K -166.0(10) . . . . ?
C11 C1 C7 C13 0.0 . . . . ?
C1 O00R C01I C010 -123.5(12) . . . . ?
C1 O00R C01I C029 60.1(15) . . . . ?
C1 C7 C13 C23 0.0 . . . . ?
C7 P00K C2 C33 40.3(9) . . . . ?
C7 P00K C2 C4 -132.2(8) . . . . ?
C7 P00K C45 C34 78.5(11) . . . . ?
C7 P00K C45 C46 -96.7(12) . . . . ?
C13 C23 C39 C11 0.0 . . . . ?
C125 P00Q C16 C15 -133.1(13) . . . . ?
C125 P00Q C16 C17 50.6(14) . . . . ?
C125 P00Q C31 C91 61.9(14) . . . . ?
C125 P00Q C31 C35 -108.2(16) . . . . ?
C125 C147 C56 C38 0.0 . . . . ?
C147 O015 C5 C6 -149.7(19) . . . . ?
C147 O015 C5 C8 25(3) . . . . ?
C147 C125 C78 C70 0.0 . . . . ?
C147 C56 C38 C70 0.0 . . . . ?
C56 C38 C70 C78 0.0 . . . . ?
C38 C70 C78 C125 0.0 . . . . ?
C78 C125 C147 O015 -171(2) . . . . ?
C78 C125 C147 C56 0.0 . . . . ?
C5 O015 C147 C125 -116.9(19) . . . . ?
C5 O015 C147 C56 71(2) . . . . ?
C5 C6 C3 C10 0.0 . . . . ?
C6 P00L C132 C27 -149.8(9) . . . . ?
C6 P00L C132 C143 37.4(11) . . . . ?
C6 P00L C68 C74 76.4(10) . . . . ?
C6 P00L C68 C69 -96.4(9) . . . . ?
C6 C5 C8 C12 0.0 . . . . ?
C6 C3 C10 C12 0.0 . . . . ?
C3 C10 C12 C8 0.0 . . . . ?
C10 C12 C8 C5 0.0 . . . . ?
C8 C5 C6 P00L -178.8(10) . . . . ?
C8 C5 C6 C3 0.0 . . . . ?
C175 C141 C22 C20 0.0 . . . . ?
C141 C175 C66 C37 0.0 . . . . ?
C141 C22 C20 C37 0.0 . . . . ?
C22 C20 C37 S00P 175(2) . . . . ?
C22 C20 C37 C66 0.0 . . . . ?
C20 C37 C66 C175 0.0 . . . . ?
C66 C175 C141 C22 0.0 . . . . ?
C66 C175 C141 C224 -174(3) . . . . ?
C32 Au0E Au2 Au06 -174.2(7) . . . . ?
C32 Au0E Au2 Au07 -123.2(8) . . . . ?
C32 Au0E Au2 Au08 178.3(9) . . . . ?
C32 Au0E Au2 Au0B 130.5(7) . . . . ?
C32 Au0E Au2 Au0C -110.5(9) . . . . ?
C32 Au0E Au2 Au1 116.2(10) . . . . ?
C32 C36 C40 C41 0.0 . . . . ?
C36 C32 C26 C42 0.0 . . . . ?
C36 C40 C41 C42 0.0 . . . . ?
C36 C40 C41 Cl1 178.4(17) . . . . ?
C40 C41 C42 C26 0.0 . . . . ?
C41 C42 C26 C32 0.0 . . . . ?
C26 C32 C36 C40 0.0 . . . . ?
Cl1 C41 C42 C26 -178.6(15) . . . . ?
C43 C24 C27 C132 0.0 . . . . ?
C24 C43 C80 C143 0.0 . . . . ?
C24 C27 C132 P00L -172.8(12) . . . . ?
C24 C27 C132 C143 0.0 . . . . ?
C27 C132 C143 C80 0.0 . . . . ?
C132 P00L C6 C5 70.3(9) . . . . ?
C132 P00L C6 C3 -108.4(10) . . . . ?
C132 P00L C68 C74 -174.5(9) . . . . ?
C132 P00L C68 C69 12.7(11) . . . . ?
C132 C143 C80 C43 0.0 . . . . ?
C80 C43 C24 C27 0.0 . . . . ?
C63 C47 C67 C34 0.0 . . . . ?
C47 C63 C46 C45 0.0 . . . . ?
C47 C67 C34 C45 0.0 . . . . ?
C67 C34 C45 P00K -175.3(14) . . . . ?
C67 C34 C45 C46 0.0 . . . . ?
C34 C45 C46 C63 0.0 . . . . ?
C45 P00K C2 C33 -65.3(11) . . . . ?
C45 P00K C2 C4 122.2(10) . . . . ?
C45 P00K C7 C1 170.4(9) . . . . ?
C45 P00K C7 C13 4.8(12) . . . . ?
C46 C63 C47 C67 0.0 . . . . ?
C49 C48 C30 C29 0.0 . . . . ?
C49 C48 C30 C44 -179(2) . . . . ?
C48 C49 C14 S00N -171.8(15) . . . . ?
C48 C49 C14 C21 0.0 . . . . ?
C48 C30 C29 C21 0.0 . . . . ?
C30 C29 C21 C14 0.0 . . . . ?
C29 C21 C14 S00N 171.8(15) . . . . ?
C29 C21 C14 C49 0.0 . . . . ?
C14 C49 C48 C30 0.0 . . . . ?
C53 C79 C65 C54 0.0 . . . . ?
C79 C53 C52 P00J -173.9(13) . . . . ?
C79 C53 C52 C55 0.0 . . . . ?
C79 C65 C54 C55 0.0 . . . . ?
C65 C54 C55 C52 0.0 . . . . ?
C54 C55 C52 P00J 174.1(13) . . . . ?
C54 C55 C52 C53 0.0 . . . . ?
C52 P00J C01M C01C 122.9(8) . . . . ?
C52 P00J C01M C020 -60.2(9) . . . . ?
C52 P00J C58 C61 -2.4(13) . . . . ?
C52 P00J C58 C57 173.1(10) . . . . ?
C52 C53 C79 C65 0.0 . . . . ?
C68 P00L C6 C5 -175.6(8) . . . . ?
C68 P00L C6 C3 5.6(11) . . . . ?
C68 P00L C132 C27 102.3(10) . . . . ?
C68 P00L C132 C143 -70.5(11) . . . . ?
C68 C74 C73 C71 0.0 . . . . ?
C74 C68 C69 C72 0.0 . . . . ?
C74 C73 C71 C72 0.0 . . . . ?
C73 C71 C72 C69 0.0 . . . . ?
C71 C72 C69 C68 0.0 . . . . ?
C69 C68 C74 C73 0.0 . . . . ?
C85 P00M C028 C01A 67.8(8) . . . . ?
C85 P00M C028 C02G -110.7(8) . . . . ?
C85 P00M C75 C83 174.8(9) . . . . ?
C85 P00M C75 C76 -3.1(12) . . . . ?
C85 C86 C87 C88 0.0 . . . . ?
C86 C85 C84 C89 0.0 . . . . ?
C86 C87 C88 C89 0.0 . . . . ?
C87 C88 C89 C84 0.0 . . . . ?
C88 C89 C84 C85 0.0 . . . . ?
C84 C85 C86 C87 0.0 . . . . ?
C75 P00M C028 C01A 178.7(7) . . . . ?
C75 P00M C028 C02G 0.1(9) . . . . ?
C75 P00M C85 C86 -65.0(12) . . . . ?
C75 P00M C85 C84 118.6(9) . . . . ?
C75 C83 C82 C81 0.0 . . . . ?
C83 C75 C76 C77 0.0 . . . . ?
C83 C82 C81 C77 0.0 . . . . ?
C82 C81 C77 C76 0.0 . . . . ?
C81 C77 C76 C75 0.0 . . . . ?
C76 C75 C83 C82 0.0 . . . . ?
C224 C141 C22 C20 174(3) . . . . ?
C44 C30 C29 C21 179(2) . . . . ?
C16 P00Q C125 C147 74.4(14) . . . . ?
C16 P00Q C125 C78 -107.2(15) . . . . ?
C16 P00Q C31 C91 162.3(12) . . . . ?
C16 P00Q C31 C35 -7.8(17) . . . . ?
C16 C15 C28 C19 0.0 . . . . ?
C15 C16 C17 C18 0.0 . . . . ?
C15 C28 C19 C18 0.0 . . . . ?
C28 C19 C18 C17 0.0 . . . . ?
C19 C18 C17 C16 0.0 . . . . ?
C17 C16 C15 C28 0.0 . . . . ?
C91 C31 C35 C59 0.0 . . . . ?
C31 P00Q C125 C147 -177.2(13) . . . . ?
C31 P00Q C125 C78 1.2(19) . . . . ?
C31 P00Q C16 C15 119.6(12) . . . . ?
C31 P00Q C16 C17 -56.6(14) . . . . ?
C31 C91 C154 C90 0.0 . . . . ?
C31 C35 C59 C90 0.0 . . . . ?
C35 C59 C90 C154 0.0 . . . . ?
C59 C90 C154 C91 0.0 . . . . ?
C154 C91 C31 P00Q -170.9(15) . . . . ?
C154 C91 C31 C35 0.0 . . . . ?
C64 C62 C216 C61 0.0 . . . . ?
C62 C64 C57 O00T 175.1(19) . . . . ?
C62 C64 C57 C58 0.0 . . . . ?
C62 C216 C61 C58 0.0 . . . . ?
C216 C61 C58 P00J 175.5(13) . . . . ?
C216 C61 C58 C57 0.0 . . . . ?
C61 C58 C57 O00T -175.5(18) . . . . ?
C61 C58 C57 C64 0.0 . . . . ?
C58 P00J C01M C01C -126.0(8) . . . . ?
C58 P00J C01M C020 50.9(9) . . . . ?
C58 P00J C52 C53 -43.6(12) . . . . ?
C58 P00J C52 C55 142.4(10) . . . . ?
C57 O00T C01A C028 -137.4(13) . . . . ?
C57 O00T C01A C01V 49.9(17) . . . . ?
C57 C64 C62 C216 0.0 . . . . ?

loop_
_smtbx_masks_void_nr
_smtbx_masks_void_average_x
_smtbx_masks_void_average_y
_smtbx_masks_void_average_z
_smtbx_masks_void_volume
_smtbx_masks_void_count_electrons
_smtbx_masks_void_content
1 -0.829 0.000 -0.063 2969.3 385.9 ?
